data_4121440
loop_
_publ_author_name
'Meng, Wenjing'
'League, Aaron B.'
'Ronson, Tanya K.'
'Clegg, Jack K.'
'Isley, 3rd, William C'
'Semrouni, David'
'Gagliardi, Laura'
'Cramer, Christopher J.'
'Nitschke, Jonathan R.'

_publ_section_title
;
 Empirical and Theoretical Insights into the Structural Features and
 Host-Guest Chemistry of M8L4 Tube Architectures.
;
_journal_issue 10
_journal_name_full 'Journal of the American Chemical Society'
_journal_page_first 3972
_journal_page_last 3980
_journal_paper_doi 10.1021/ja412964r
_journal_volume 136
_journal_year 2014
_chemical_formula_moiety
;
C200 H160 Cu8 N32, (Cu Au2 C4 N4), (K P4 F24), 4(P F6), 4(C2 H3 N), 
(H2 O), 2(C4 H10 O)
;
_chemical_formula_sum 'C220 H194 Au2 Cu9 F48 K N40 O3 P8'
_chemical_formula_weight 5610.80
_chemical_name_systematic
; 
 ? 
;
_space_group_IT_number 15
_symmetry_cell_setting monoclinic
_symmetry_Int_Tables_number 15
_symmetry_space_group_name_Hall '-C 2yc'
_symmetry_space_group_name_H-M 'C 1 2/c 1'
_atom_sites_solution_hydrogens geom
_atom_sites_solution_primary direct
_atom_sites_solution_secondary difmap
_audit_creation_method SHELXL-97
_cell_angle_alpha 90.00
_cell_angle_beta 90.171(2)
_cell_angle_gamma 90.00
_cell_formula_units_Z 4
_cell_length_a 23.215(6)
_cell_length_b 46.980(12)
_cell_length_c 22.848(6)
_cell_measurement_reflns_used 23348
_cell_measurement_temperature 100(2)
_cell_measurement_theta_max 26.6
_cell_measurement_theta_min 1.5
_cell_volume 24919(11)
_computing_cell_refinement
;
CrystalClear-SM Expert 2.0 r5 (Rigaku, 2010)
;
_computing_data_collection
;
CrystalClear-SM Expert 2.0 r5 (Rigaku, 2010)
;
_computing_data_reduction
;
CrystalClear-SM Expert 2.0 r5 (Rigaku, 2010)
;
_computing_molecular_graphics
;ORTEP-3 (Farrugia, 1997)
WINGX-32 (Farrugia, 1999) 
;
_computing_publication_material 'enCIFer 1.1 (CCDC, 2005)'
_computing_structure_refinement 'SHELXL-97 (Sheldrick, 1997)'
_computing_structure_solution 'SUPERFLIP (Palatinus & Chapuis, 2007)'
_diffrn_ambient_temperature 100(2)
_diffrn_measured_fraction_theta_full 0.981
_diffrn_measured_fraction_theta_max 0.981
_diffrn_measurement_device_type 'Rigaku Saturn 724+ detector on Crystal Logic diffractometer'
_diffrn_measurement_method '\w  scans'
_diffrn_radiation_monochromator 'silicon double crystal'
_diffrn_radiation_source 'Diamond beamline I19'
_diffrn_radiation_type synchrotron
_diffrn_radiation_wavelength 0.68890
_diffrn_reflns_av_R_equivalents 0.0423
_diffrn_reflns_av_sigmaI/netI 0.0455
_diffrn_reflns_limit_h_max 30
_diffrn_reflns_limit_h_min -26
_diffrn_reflns_limit_k_max 59
_diffrn_reflns_limit_k_min -61
_diffrn_reflns_limit_l_max 29
_diffrn_reflns_limit_l_min -29
_diffrn_reflns_number 117719
_diffrn_reflns_theta_full 26.66
_diffrn_reflns_theta_max 26.66
_diffrn_reflns_theta_min 1.52
_exptl_absorpt_coefficient_mu 2.086
_exptl_absorpt_correction_T_max 1.000
_exptl_absorpt_correction_T_min 0.794
_exptl_absorpt_correction_type multi-scan
_exptl_absorpt_process_details 'CrystalClear-SM Expert 2.0 r5 (Rigaku, 2010)'
_exptl_crystal_colour 'dark red'
_exptl_crystal_density_diffrn 1.496
_exptl_crystal_density_method 'not measured'
_exptl_crystal_description block
_exptl_crystal_F_000 11232
_exptl_crystal_size_max 0.05
_exptl_crystal_size_mid 0.05
_exptl_crystal_size_min 0.05
_refine_diff_density_max 6.211
_refine_diff_density_min -2.162
_refine_diff_density_rms 0.217
_refine_ls_extinction_method none
_refine_ls_goodness_of_fit_ref 1.546
_refine_ls_hydrogen_treatment constr
_refine_ls_matrix_type full
_refine_ls_number_parameters 1411
_refine_ls_number_reflns 28323
_refine_ls_number_restraints 28
_refine_ls_restrained_S_all 1.547
_refine_ls_R_factor_all 0.1312
_refine_ls_R_factor_gt 0.1172
_refine_ls_shift/su_max 0.001
_refine_ls_shift/su_mean 0.000
_refine_ls_structure_factor_coef Fsqd
_refine_ls_weighting_details 'calc w=1/[\s^2^(Fo^2^)+(0.1500P)^2^+50.0000P] where P=(Fo^2^+2Fc^2^)/3'
_refine_ls_weighting_scheme calc
_refine_ls_wR_factor_gt 0.3297
_refine_ls_wR_factor_ref 0.3418
_reflns_number_gt 23237
_reflns_number_total 28323
_reflns_threshold_expression >2sigma(I)
_cod_data_source_file ja412964r_si_001.cif
_cod_data_source_block wm12111
_cod_depositor_comments
;
The following automatic conversions were performed:

'_exptl_absorpt_correction_type' value 'Multi-scan' changed to
'multi-scan' according to
/usr/data/users/saulius/crontab/automatic-downloads/current/ACS/lib/dictionaries/cif_core.dic
dictionary named 'cif_core.dic' version 2.4.2 from 2011-04-26.

Automatic conversion script
Id: cif_fix_values 2281 2013-09-26 08:29:07Z andrius 
;
_cod_original_sg_symbol_H-M C2/c
_cod_database_code 4121440

loop_
_symmetry_equiv_pos_as_xyz
'x, y, z'
'-x, y, -z+1/2'
'x+1/2, y+1/2, z'
'-x+1/2, y+1/2, -z+1/2'
'-x, -y, -z'
'x, -y, z-1/2'
'-x+1/2, -y+1/2, -z'
'x+1/2, -y+1/2, z-1/2'

loop_
_atom_site_label
_atom_site_type_symbol
_atom_site_fract_x
_atom_site_fract_y
_atom_site_fract_z
_atom_site_U_iso_or_equiv
_atom_site_adp_type
_atom_site_occupancy
_atom_site_symmetry_multiplicity
_atom_site_calc_flag
_atom_site_refinement_flags
_atom_site_disorder_assembly
_atom_site_disorder_group
C1 C 0.7865(3) 0.14278(14) 0.1139(3) 0.0387(15) Uani 1 1 d . . .
C2 C 0.7754(4) 0.11328(15) 0.0326(3) 0.0440(16) Uani 1 1 d . . .
C3 C 0.8205(4) 0.12744(18) 0.0052(4) 0.055(2) Uani 1 1 d . . .
H3 H 0.8317 0.1220 -0.0332 0.066 Uiso 1 1 calc R . .
C4 C 0.8490(5) 0.14936(18) 0.0330(4) 0.060(2) Uani 1 1 d . . .
H4 H 0.8797 0.1591 0.0142 0.072 Uiso 1 1 calc R . .
C5 C 0.8322(4) 0.15695(17) 0.0888(4) 0.0485(18) Uani 1 1 d . . .
H5 H 0.8516 0.1716 0.1094 0.058 Uiso 1 1 calc R . .
C6 C 0.7451(5) 0.0885(2) 0.0035(4) 0.064(2) Uani 1 1 d . . .
H6A H 0.7348 0.0743 0.0332 0.095 Uiso 1 1 calc R . .
H6B H 0.7708 0.0798 -0.0254 0.095 Uiso 1 1 calc R . .
H6C H 0.7101 0.0953 -0.0160 0.095 Uiso 1 1 calc R . .
C7 C 0.7649(3) 0.15043(16) 0.1706(3) 0.0411(15) Uani 1 1 d . . .
H7 H 0.7809 0.1658 0.1922 0.049 Uiso 1 1 calc R . .
C8 C 0.6950(3) 0.14272(16) 0.2432(3) 0.0388(15) Uani 1 1 d . . .
C9 C 0.6733(3) 0.12077(16) 0.2762(3) 0.0431(16) Uani 1 1 d . . .
H9 H 0.6784 0.1016 0.2639 0.052 Uiso 1 1 calc R . .
C10 C 0.6437(3) 0.12680(16) 0.3280(3) 0.0405(15) Uani 1 1 d . . .
C11 C 0.6367(3) 0.15452(17) 0.3463(3) 0.0443(16) Uani 1 1 d . . .
H11 H 0.6170 0.1584 0.3817 0.053 Uiso 1 1 calc R . .
C12 C 0.6583(3) 0.17674(17) 0.3129(3) 0.0436(16) Uani 1 1 d . . .
C13 C 0.6877(3) 0.17099(16) 0.2614(3) 0.0411(15) Uani 1 1 d . . .
H13 H 0.7029 0.1861 0.2386 0.049 Uiso 1 1 calc R . .
C14 C 0.6027(4) 0.08179(18) 0.3391(4) 0.0475(18) Uani 1 1 d . . .
H14 H 0.5989 0.0807 0.2978 0.057 Uiso 1 1 calc R . .
C15 C 0.5858(4) 0.05807(19) 0.3761(4) 0.0517(19) Uani 1 1 d . . .
C16 C 0.5749(5) 0.04191(19) 0.4710(4) 0.061(2) Uani 1 1 d . . .
C17 C 0.5553(7) 0.0161(2) 0.4493(5) 0.092(4) Uani 1 1 d . . .
H17 H 0.5433 0.0017 0.4760 0.111 Uiso 1 1 calc R . .
C18 C 0.5527(7) 0.0106(3) 0.3900(6) 0.105(5) Uani 1 1 d . . .
H18 H 0.5422 -0.0077 0.3759 0.126 Uiso 1 1 calc R . .
C19 C 0.5661(5) 0.0328(2) 0.3512(5) 0.068(3) Uani 1 1 d . . .
H19 H 0.5618 0.0306 0.3101 0.081 Uiso 1 1 calc R . .
C20 C 0.5803(6) 0.0472(2) 0.5341(5) 0.075(3) Uani 1 1 d . . .
H20A H 0.6212 0.0486 0.5446 0.113 Uiso 1 1 calc R . .
H20B H 0.5626 0.0315 0.5558 0.113 Uiso 1 1 calc R . .
H20C H 0.5608 0.0651 0.5440 0.113 Uiso 1 1 calc R . .
C21 C 0.6509(4) 0.20725(17) 0.3310(3) 0.0447(17) Uani 1 1 d . . .
C22 C 0.6454(4) 0.22851(16) 0.2905(3) 0.050(2) Uani 1 1 d . . .
H22 H 0.6432 0.2234 0.2503 0.059 Uiso 1 1 calc R . .
C23 C 0.6430(4) 0.25718(17) 0.3052(3) 0.0464(17) Uani 1 1 d . . .
C24 C 0.6459(4) 0.26491(16) 0.3644(3) 0.0417(16) Uani 1 1 d . . .
C25 C 0.6505(4) 0.24289(18) 0.4072(3) 0.0511(19) Uani 1 1 d . . .
H25 H 0.6515 0.2478 0.4475 0.061 Uiso 1 1 calc R . .
C26 C 0.6533(4) 0.21516(17) 0.3913(4) 0.052(2) Uani 1 1 d . . .
H26 H 0.6570 0.2009 0.4205 0.062 Uiso 1 1 calc R . .
C27 C 0.6367(5) 0.27930(17) 0.2640(3) 0.053(2) Uani 1 1 d . . .
H27 H 0.6341 0.2745 0.2237 0.064 Uiso 1 1 calc R . .
C28 C 0.6342(4) 0.30674(19) 0.2796(3) 0.0514(19) Uani 1 1 d . . .
H28 H 0.6304 0.3211 0.2505 0.062 Uiso 1 1 calc R . .
C29 C 0.6372(3) 0.31435(16) 0.3394(3) 0.0410(15) Uani 1 1 d . . .
C30 C 0.6432(3) 0.29408(16) 0.3802(3) 0.0423(16) Uani 1 1 d . . .
H30 H 0.6457 0.2993 0.4203 0.051 Uiso 1 1 calc R . .
C31 C 0.6287(3) 0.34448(16) 0.3571(3) 0.0384(14) Uani 1 1 d . . .
C32 C 0.6474(3) 0.36744(16) 0.3216(3) 0.0407(15) Uani 1 1 d . . .
H32 H 0.6664 0.3638 0.2856 0.049 Uiso 1 1 calc R . .
C33 C 0.6375(3) 0.39523(16) 0.3398(3) 0.0424(16) Uani 1 1 d . . .
C34 C 0.6113(3) 0.40133(16) 0.3916(3) 0.0407(15) Uani 1 1 d . . .
H34 H 0.6058 0.4205 0.4034 0.049 Uiso 1 1 calc R . .
C35 C 0.5924(3) 0.37878(16) 0.4276(3) 0.0403(15) Uani 1 1 d . . .
C36 C 0.6023(3) 0.35061(16) 0.4099(3) 0.0396(15) Uani 1 1 d . . .
H36 H 0.5906 0.3354 0.4346 0.047 Uiso 1 1 calc R . .
C37 C 0.6323(4) 0.44073(18) 0.2975(3) 0.0501(19) Uani 1 1 d . . .
H37 H 0.5990 0.4444 0.3202 0.060 Uiso 1 1 calc R . .
C38 C 0.6545(5) 0.46179(19) 0.2568(4) 0.059(2) Uani 1 1 d . . .
C39 C 0.7248(7) 0.4732(2) 0.1880(5) 0.087(4) Uani 1 1 d . . .
C40 C 0.6942(9) 0.4975(3) 0.1731(6) 0.109(5) Uani 1 1 d . . .
H40 H 0.7080 0.5091 0.1422 0.131 Uiso 1 1 calc R . .
C41 C 0.6449(8) 0.5052(2) 0.2014(6) 0.093(4) Uani 1 1 d . . .
H41 H 0.6250 0.5223 0.1917 0.111 Uiso 1 1 calc R . .
C42 C 0.6244(6) 0.48678(18) 0.2461(4) 0.069(3) Uani 1 1 d . . .
H42 H 0.5910 0.4914 0.2680 0.083 Uiso 1 1 calc R . .
C43 C 0.7773(8) 0.4648(3) 0.1597(7) 0.108(5) Uani 1 1 d . . .
H43A H 0.8011 0.4539 0.1871 0.161 Uiso 1 1 calc R . .
H43B H 0.7984 0.4819 0.1472 0.161 Uiso 1 1 calc R . .
H43C H 0.7683 0.4531 0.1255 0.161 Uiso 1 1 calc R . .
C44 C 0.5660(4) 0.36835(18) 0.5237(3) 0.0478(18) Uani 1 1 d . . .
H44 H 0.5950 0.3541 0.5258 0.057 Uiso 1 1 calc R . .
C45 C 0.5261(4) 0.37221(17) 0.5712(3) 0.0452(17) Uani 1 1 d . . .
C46 C 0.4465(4) 0.39765(17) 0.6042(3) 0.0474(18) Uani 1 1 d . . .
C47 C 0.4459(4) 0.3797(2) 0.6545(3) 0.055(2) Uani 1 1 d . . .
H47 H 0.4172 0.3825 0.6834 0.066 Uiso 1 1 calc R . .
C48 C 0.4850(5) 0.3588(2) 0.6622(4) 0.065(3) Uani 1 1 d . . .
H48 H 0.4840 0.3471 0.6962 0.078 Uiso 1 1 calc R . .
C49 C 0.5269(4) 0.35442(19) 0.6194(4) 0.054(2) Uani 1 1 d . . .
H49 H 0.5548 0.3398 0.6232 0.065 Uiso 1 1 calc R . .
C50 C 0.4042(4) 0.42040(19) 0.5954(4) 0.053(2) Uani 1 1 d . . .
H50A H 0.4150 0.4317 0.5611 0.079 Uiso 1 1 calc R . .
H50B H 0.4034 0.4327 0.6300 0.079 Uiso 1 1 calc R . .
H50C H 0.3660 0.4120 0.5892 0.079 Uiso 1 1 calc R . .
C51 C 0.6261(3) 0.05770(15) 0.1665(4) 0.0443(17) Uani 1 1 d . . .
C52 C 0.7197(4) 0.04396(18) 0.1829(5) 0.057(2) Uani 1 1 d . . .
C53 C 0.7012(4) 0.0177(2) 0.2030(6) 0.074(3) Uani 1 1 d . . .
H53 H 0.7284 0.0040 0.2160 0.089 Uiso 1 1 calc R . .
C54 C 0.6432(4) 0.0115(2) 0.2041(6) 0.069(3) Uani 1 1 d . . .
H54 H 0.6300 -0.0065 0.2173 0.083 Uiso 1 1 calc R . .
C55 C 0.6048(4) 0.0321(2) 0.1855(5) 0.059(2) Uani 1 1 d . . .
H55 H 0.5645 0.0286 0.1858 0.071 Uiso 1 1 calc R . .
C56 C 0.7822(4) 0.0510(2) 0.1806(6) 0.074(3) Uani 1 1 d . . .
H56A H 0.7879 0.0679 0.1564 0.110 Uiso 1 1 calc R . .
H56B H 0.8034 0.0349 0.1636 0.110 Uiso 1 1 calc R . .
H56C H 0.7965 0.0547 0.2203 0.110 Uiso 1 1 calc R . .
C57 C 0.5883(3) 0.08033(17) 0.1444(4) 0.0477(18) Uani 1 1 d . . .
H57 H 0.5477 0.0778 0.1441 0.057 Uiso 1 1 calc R . .
C58 C 0.5752(3) 0.12523(16) 0.1028(4) 0.0423(16) Uani 1 1 d . . .
C59 C 0.5252(3) 0.11878(16) 0.0722(4) 0.0437(16) Uani 1 1 d . . .
H59 H 0.5133 0.0996 0.0670 0.052 Uiso 1 1 calc R . .
C60 C 0.4929(3) 0.14096(16) 0.0495(3) 0.0407(15) Uani 1 1 d . . .
C61 C 0.5096(3) 0.16896(16) 0.0586(3) 0.0422(16) Uani 1 1 d . . .
H61 H 0.4860 0.1839 0.0442 0.051 Uiso 1 1 calc R . .
C62 C 0.5601(3) 0.17551(16) 0.0883(3) 0.0419(16) Uani 1 1 d . . .
C63 C 0.5932(3) 0.15331(16) 0.1101(4) 0.0435(16) Uani 1 1 d . . .
H63 H 0.6283 0.1573 0.1301 0.052 Uiso 1 1 calc R . .
C64 C 0.4204(3) 0.14806(16) -0.0214(4) 0.0448(17) Uani 1 1 d . . .
H64 H 0.4415 0.1634 -0.0380 0.054 Uiso 1 1 calc R . .
N13 N 0.3369(3) 0.11931(12) -0.0153(3) 0.0391(13) Uani 1 1 d . . .
C66 C 0.2845(4) 0.11148(18) -0.0327(4) 0.052(2) Uani 1 1 d . . .
C67 C 0.2577(4) 0.1251(2) -0.0791(5) 0.063(2) Uani 1 1 d . . .
H67 H 0.2196 0.1199 -0.0901 0.075 Uiso 1 1 calc R . .
C68 C 0.2860(4) 0.1459(2) -0.1093(4) 0.060(2) Uani 1 1 d . . .
H68 H 0.2684 0.1543 -0.1426 0.072 Uiso 1 1 calc R . .
C69 C 0.3400(4) 0.15458(18) -0.0915(4) 0.0515(19) Uani 1 1 d . . .
H69 H 0.3599 0.1694 -0.1111 0.062 Uiso 1 1 calc R . .
C70 C 0.2554(4) 0.0886(2) 0.0001(5) 0.067(3) Uani 1 1 d . . .
H70A H 0.2843 0.0754 0.0156 0.101 Uiso 1 1 calc R . .
H70B H 0.2291 0.0784 -0.0260 0.101 Uiso 1 1 calc R . .
H70C H 0.2337 0.0970 0.0326 0.101 Uiso 1 1 calc R . .
C71 C 0.5779(3) 0.20574(16) 0.0954(3) 0.0430(16) Uani 1 1 d . . .
C72 C 0.5386(4) 0.22711(17) 0.1006(5) 0.052(2) Uani 1 1 d . . .
H72 H 0.4988 0.2224 0.1017 0.063 Uiso 1 1 calc R . .
C73 C 0.5550(4) 0.25581(16) 0.1043(4) 0.0467(17) Uani 1 1 d . . .
C74 C 0.6137(3) 0.26330(16) 0.1026(3) 0.0422(16) Uani 1 1 d . . .
C75 C 0.6540(4) 0.24106(16) 0.0978(4) 0.0494(18) Uani 1 1 d . . .
H75 H 0.6939 0.2455 0.0969 0.059 Uiso 1 1 calc R . .
C76 C 0.6372(4) 0.21359(18) 0.0947(4) 0.0509(19) Uani 1 1 d . . .
H76 H 0.6656 0.1991 0.0919 0.061 Uiso 1 1 calc R . .
C77 C 0.5143(4) 0.27778(18) 0.1104(5) 0.056(2) Uani 1 1 d . . .
H77 H 0.4745 0.2732 0.1131 0.068 Uiso 1 1 calc R . .
C78 C 0.5312(4) 0.30577(18) 0.1124(4) 0.0521(19) Uani 1 1 d . . .
H78 H 0.5031 0.3204 0.1143 0.063 Uiso 1 1 calc R . .
C79 C 0.5899(3) 0.31275(15) 0.1118(3) 0.0403(15) Uani 1 1 d . . .
C80 C 0.6301(4) 0.29190(16) 0.1055(3) 0.0437(16) Uani 1 1 d . . .
H80 H 0.6697 0.2968 0.1031 0.052 Uiso 1 1 calc R . .
C81 C 0.6076(3) 0.34301(15) 0.1202(3) 0.0378(15) Uani 1 1 d . . .
C82 C 0.6591(4) 0.34913(16) 0.1477(3) 0.0415(16) Uani 1 1 d . . .
H82 H 0.6839 0.3341 0.1597 0.050 Uiso 1 1 calc R . .
C83 C 0.6745(3) 0.37708(15) 0.1577(3) 0.0396(15) Uani 1 1 d . . .
C84 C 0.6407(4) 0.39933(16) 0.1391(3) 0.0424(16) Uani 1 1 d . . .
H84 H 0.6520 0.4185 0.1462 0.051 Uiso 1 1 calc R . .
C85 C 0.5892(3) 0.39331(15) 0.1097(3) 0.0394(15) Uani 1 1 d . . .
C86 C 0.5729(3) 0.36536(15) 0.0999(3) 0.0390(15) Uani 1 1 d . . .
H86 H 0.5382 0.3613 0.0794 0.047 Uiso 1 1 calc R . .
C87 C 0.7695(4) 0.36850(17) 0.1898(4) 0.0453(17) Uani 1 1 d . . .
H87 H 0.7713 0.3525 0.1645 0.054 Uiso 1 1 calc RD . .
C88 C 0.8183(4) 0.3751(2) 0.2293(4) 0.055(2) Uani 1 1 d . . .
C89 C 0.8499(5) 0.4071(3) 0.2999(4) 0.073(3) Uani 1 1 d . . .
C90 C 0.9018(5) 0.3903(4) 0.3033(5) 0.092(5) Uani 1 1 d . . .
H90 H 0.9310 0.3955 0.3305 0.110 Uiso 1 1 calc R . .
C91 C 0.9094(5) 0.3681(4) 0.2695(6) 0.088(4) Uani 1 1 d . . .
H91 H 0.9446 0.3578 0.2716 0.106 Uiso 1 1 calc R . .
C92 C 0.8664(4) 0.3593(3) 0.2302(5) 0.074(3) Uani 1 1 d . . .
H92 H 0.8710 0.3431 0.2058 0.088 Uiso 1 1 calc R . .
C93 C 0.8384(6) 0.4322(3) 0.3365(5) 0.100(5) Uani 1 1 d . . .
H93A H 0.8118 0.4450 0.3159 0.150 Uiso 1 1 calc R . .
H93B H 0.8746 0.4423 0.3445 0.150 Uiso 1 1 calc R . .
H93C H 0.8210 0.4262 0.3735 0.150 Uiso 1 1 calc R . .
C94 C 0.5478(4) 0.43861(16) 0.1144(3) 0.0470(18) Uani 1 1 d . . .
H94 H 0.5685 0.4420 0.1497 0.056 Uiso 1 1 calc R . .
C95 C 0.5090(4) 0.45989(16) 0.0906(4) 0.0496(19) Uani 1 1 d . . .
C96 C 0.4452(5) 0.47165(18) 0.0163(4) 0.057(2) Uani 1 1 d . . .
C97 C 0.4309(5) 0.49626(19) 0.0442(5) 0.070(3) Uani 1 1 d . . .
H97 H 0.4029 0.5086 0.0275 0.084 Uiso 1 1 calc R . .
C98 C 0.4570(6) 0.5034(2) 0.0970(5) 0.075(3) Uani 1 1 d . . .
H98 H 0.4473 0.5206 0.1165 0.090 Uiso 1 1 calc R . .
C99 C 0.4972(5) 0.48501(18) 0.1207(4) 0.061(2) Uani 1 1 d . . .
H99 H 0.5162 0.4894 0.1565 0.073 Uiso 1 1 calc R . .
C100 C 0.4171(5) 0.4625(2) -0.0400(4) 0.064(3) Uani 1 1 d . . .
H10A H 0.4456 0.4531 -0.0649 0.096 Uiso 1 1 calc R . .
H10B H 0.4017 0.4793 -0.0603 0.096 Uiso 1 1 calc R . .
H10C H 0.3856 0.4493 -0.0315 0.096 Uiso 1 1 calc R . .
C101 C 0.5000 0.1322(4) 0.2500 0.060(4) Uani 1 2 d SU . .
C102 C 0.5000 0.2069(4) 0.2500 0.087(5) Uani 1 2 d S . .
C103 C 0.5000 0.3453(3) 0.2500 0.047(3) Uani 1 2 d S . .
C104 C 0.5000 0.4188(4) 0.2500 0.061(3) Uani 1 2 d S . .
N1 N 0.7590(3) 0.12090(12) 0.0866(3) 0.0364(12) Uani 1 1 d . . .
N2 N 0.7223(2) 0.13545(13) 0.1911(3) 0.0369(12) Uani 1 1 d . . .
N3 N 0.6226(3) 0.10407(13) 0.3636(3) 0.0409(13) Uani 1 1 d . . .
N4 N 0.5890(3) 0.06279(14) 0.4341(3) 0.0473(15) Uani 1 1 d . . .
N5 N 0.6589(3) 0.41735(14) 0.3017(3) 0.0424(14) Uani 1 1 d . . .
N6 N 0.7037(4) 0.45508(15) 0.2288(3) 0.061(2) Uani 1 1 d . . .
N7 N 0.5618(3) 0.38437(13) 0.4787(3) 0.0405(13) Uani 1 1 d . . .
N8 N 0.4866(3) 0.39314(14) 0.5637(2) 0.0417(14) Uani 1 1 d . . .
N9 N 0.6822(3) 0.06361(14) 0.1658(3) 0.0443(14) Uani 1 1 d . . .
N11 N 0.6106(3) 0.10331(13) 0.1257(3) 0.0411(13) Uani 1 1 d . . .
N12 N 0.4411(3) 0.13363(13) 0.0210(3) 0.0407(13) Uani 1 1 d . . .
C65 C 0.3642(3) 0.14061(17) -0.0435(4) 0.0456(17) Uani 1 1 d . . .
N14 N 0.8077(3) 0.39899(17) 0.2628(3) 0.0567(19) Uani 1 1 d . . .
N15 N 0.7259(3) 0.38404(14) 0.1900(3) 0.0417(14) Uani 1 1 d . . .
N16 N 0.5533(3) 0.41506(13) 0.0867(2) 0.0401(13) Uani 1 1 d . . .
N17 N 0.4843(3) 0.45343(13) 0.0388(3) 0.0463(15) Uani 1 1 d . . .
N18 N 0.5000 0.0989(3) 0.2500 0.063(3) Uani 1 2 d S . .
N19 N 0.5000 0.2334(3) 0.2500 0.076(4) Uani 1 2 d S . .
N20 N 0.5000 0.3089(3) 0.2500 0.076(3) Uani 1 2 d S . .
N21 N 0.5000 0.4423(3) 0.2500 0.065(3) Uani 1 2 d S . .
F1 F 0.0000 0.01721(15) 0.2500 0.073(2) Uani 1 2 d S . .
F2 F 0.0000 0.08536(15) 0.2500 0.095(4) Uani 1 2 d S . .
F3 F 0.0232(4) 0.05093(13) 0.1841(2) 0.085(2) Uani 1 1 d . . .
F4 F -0.0649(4) 0.05089(12) 0.2263(3) 0.086(2) Uani 1 1 d . . .
F5 F 0.0000 0.42778(14) 0.2500 0.070(2) Uani 1 2 d S . .
F6 F 0.0000 0.49534(13) 0.2500 0.0596(18) Uani 1 2 d S . .
F7 F 0.0260(2) 0.46184(12) 0.1849(3) 0.0637(14) Uani 1 1 d . . .
F8 F -0.0638(2) 0.46168(11) 0.2236(3) 0.0609(13) Uani 1 1 d . . .
F9 F 0.8775(4) 0.17132(16) 0.2366(5) 0.109(3) Uani 1 1 d . . .
F10 F 0.8868(4) 0.2374(2) 0.2585(5) 0.134(4) Uani 1 1 d . . .
F11 F 0.8210(5) 0.2052(2) 0.2726(7) 0.160(5) Uani 1 1 d . . .
F12 F 0.9281(7) 0.2082(2) 0.2003(6) 0.179(6) Uani 1 1 d . . .
F13 F 0.9231(8) 0.2003(3) 0.2938(8) 0.247(11) Uani 1 1 d . . .
F14 F 0.8448(8) 0.2101(3) 0.1889(7) 0.184(6) Uani 1 1 d . . .
F16 F 0.0006(8) 0.2625(3) 0.3655(7) 0.189(2) Uani 1 1 d . . .
F19 F -0.0086(8) 0.3304(3) 0.3715(7) 0.189(2) Uani 1 1 d . . .
F15 F -0.0482(8) 0.2927(3) 0.3228(7) 0.189(2) Uani 1 1 d . . .
F20 F 0.0281(7) 0.2968(3) 0.4267(7) 0.189(2) Uani 1 1 d . . .
F17 F 0.0426(7) 0.2964(3) 0.3258(7) 0.189(2) Uani 1 1 d . . .
F18 F -0.0611(7) 0.2903(3) 0.4146(6) 0.189(2) Uani 1 1 d . . .
P5 P 0.7594(4) -0.00485(14) 0.0269(4) 0.1437(18) Uani 0.50 1 d PG A 1
F25 F 0.7123(5) 0.0187(2) 0.0413(7) 0.1437(18) Uani 0.50 1 d PG A 1
F24 F 0.7251(6) -0.0274(2) 0.0669(6) 0.1437(18) Uani 0.50 1 d PG A 1
F21 F 0.7959(6) 0.0044(3) 0.0830(5) 0.1437(18) Uani 0.50 1 d PG A 1
F22 F 0.7220(6) -0.0148(3) -0.0284(5) 0.1437(18) Uani 0.50 1 d PG A 1
F23 F 0.7928(6) 0.0174(2) -0.0126(6) 0.1437(18) Uani 0.50 1 d PG A 1
F26 F 0.8061(5) -0.0289(2) 0.0133(6) 0.1437(18) Uani 0.50 1 d PG A 1
P5A P 0.7496(4) 0.00204(14) 0.0212(4) 0.1437(18) Uani 0.50 1 d PG B 2
F25A F 0.6976(5) 0.0081(3) 0.0646(6) 0.1437(18) Uani 0.50 1 d PG B 2
F24A F 0.7807(6) -0.0167(2) 0.0711(5) 0.1437(18) Uani 0.50 1 d PG B 2
F21A F 0.7826(5) 0.02946(19) 0.0449(6) 0.1437(18) Uani 0.50 1 d PG B 2
F22A F 0.7174(5) -0.02604(19) -0.0015(6) 0.1437(18) Uani 0.50 1 d PG B 2
F23A F 0.7184(6) 0.0204(2) -0.0278(5) 0.1437(18) Uani 0.50 1 d PG B 2
F26A F 0.8025(5) -0.0044(3) -0.0214(6) 0.1437(18) Uani 0.50 1 d PG B 2
P1 P 0.0000 0.05123(7) 0.2500 0.0776(14) Uani 1 2 d S . .
P2 P 0.0000 0.46130(6) 0.2500 0.0474(7) Uani 1 2 d S . .
P3 P 0.88091(14) 0.20473(7) 0.24530(18) 0.0822(9) Uani 1 1 d . . .
K1 K 0.0000 0.25127(9) 0.2500 0.0775(9) Uani 1 2 d S . .
P4 P 0.0004(4) 0.29799(16) 0.3681(2) 0.207(5) Uani 1 1 d . . .
Cu1 Cu 0.69807(4) 0.103419(19) 0.13623(4) 0.0405(2) Uani 1 1 d . . .
Cu2 Cu 0.61454(4) 0.10264(2) 0.45195(4) 0.0426(2) Uani 1 1 d . . .
Cu3 Cu 0.73133(5) 0.41605(2) 0.25013(4) 0.0508(3) Uani 1 1 d . . .
Cu4 Cu 0.50290(4) 0.413844(19) 0.01265(4) 0.0415(2) Uani 1 1 d . . .
Cu5 Cu 0.5000 0.27124(4) 0.2500 0.0834(6) Uani 1 2 d S . .
Au2 Au 0.5000 0.165659(12) 0.2500 0.06114(17) Uani 1 2 d S . .
Au3 Au 0.5000 0.376249(12) 0.2500 0.06059(17) Uani 1 2 d S . .
O1E O 0.1805(8) 0.1305(4) 0.1072(7) 0.124(3) Uani 0.75 1 d PD . .
C1E C 0.2076(12) 0.1559(5) 0.1099(9) 0.124(3) Uani 0.75 1 d PD . .
H1E1 H 0.2455 0.1537 0.1293 0.148 Uiso 0.75 1 calc PR . .
H1E2 H 0.1843 0.1695 0.1332 0.148 Uiso 0.75 1 calc PR . .
C2E C 0.2159(12) 0.1676(5) 0.0482(9) 0.124(3) Uani 0.75 1 d PD . .
H2E1 H 0.2366 0.1857 0.0502 0.185 Uiso 0.375 1 calc PR . .
H2E2 H 0.1782 0.1705 0.0298 0.185 Uiso 0.375 1 calc PR . .
H2E3 H 0.2382 0.1539 0.0251 0.185 Uiso 0.375 1 calc PR . .
H2E4 H 0.1987 0.1544 0.0198 0.185 Uiso 0.375 1 calc PR . .
H2E5 H 0.2571 0.1696 0.0403 0.185 Uiso 0.375 1 calc PR . .
H2E6 H 0.1971 0.1862 0.0449 0.185 Uiso 0.375 1 calc PR . .
C4E C 0.1734(12) 0.1215(4) 0.1674(8) 0.124(3) Uani 0.75 1 d PD . .
H4E1 H 0.1442 0.1331 0.1878 0.148 Uiso 0.75 1 calc PR . .
H4E2 H 0.2103 0.1225 0.1893 0.148 Uiso 0.75 1 calc PR . .
C3E C 0.1534(12) 0.0909(4) 0.1603(12) 0.124(3) Uani 0.75 1 d PD . .
H3E1 H 0.1469 0.0825 0.1989 0.185 Uiso 0.375 1 calc PR . .
H3E2 H 0.1830 0.0800 0.1396 0.185 Uiso 0.375 1 calc PR . .
H3E3 H 0.1175 0.0905 0.1377 0.185 Uiso 0.375 1 calc PR . .
H3E4 H 0.1513 0.0862 0.1186 0.185 Uiso 0.375 1 calc PR . .
H3E5 H 0.1153 0.0887 0.1779 0.185 Uiso 0.375 1 calc PR . .
H3E6 H 0.1808 0.0781 0.1797 0.185 Uiso 0.375 1 calc PR . .
O2E O 0.5770(15) 0.0744(6) -0.0747(11) 0.085(5) Uiso 0.25 1 d PD . .
C5E C 0.559(2) 0.0798(7) -0.0158(13) 0.085(5) Uiso 0.25 1 d PD . .
H5E1 H 0.5191 0.0868 -0.0153 0.102 Uiso 0.25 1 calc PR . .
H5E2 H 0.5844 0.0944 0.0022 0.102 Uiso 0.25 1 calc PR . .
C6E C 0.597(2) 0.0983(8) -0.1082(15) 0.085(5) Uiso 0.25 1 d PD . .
H6E1 H 0.5620 0.1093 -0.1193 0.102 Uiso 0.25 1 calc PR . .
H6E2 H 0.6127 0.0905 -0.1450 0.102 Uiso 0.25 1 calc PR . .
C7E C 0.564(2) 0.0518(9) 0.0184(15) 0.085(5) Uiso 0.25 1 d PD . .
H7E1 H 0.5527 0.0550 0.0592 0.127 Uiso 0.125 1 calc PR . .
H7E2 H 0.6038 0.0449 0.0171 0.127 Uiso 0.125 1 calc PR . .
H7E3 H 0.5384 0.0375 0.0008 0.127 Uiso 0.125 1 calc PR . .
H7E4 H 0.5772 0.0366 -0.0078 0.127 Uiso 0.125 1 calc PR . .
H7E5 H 0.5261 0.0467 0.0343 0.127 Uiso 0.125 1 calc PR . .
H7E6 H 0.5916 0.0540 0.0506 0.127 Uiso 0.125 1 calc PR . .
C8E C 0.641(2) 0.1202(10) -0.086(2) 0.085(5) Uiso 0.25 1 d PD . .
H8E1 H 0.6479 0.1345 -0.1161 0.127 Uiso 0.125 1 calc PR . .
H8E2 H 0.6773 0.1105 -0.0764 0.127 Uiso 0.125 1 calc PR . .
H8E3 H 0.6261 0.1295 -0.0506 0.127 Uiso 0.125 1 calc PR . .
H8E4 H 0.6529 0.1151 -0.0459 0.127 Uiso 0.125 1 calc PR . .
H8E5 H 0.6236 0.1392 -0.0857 0.127 Uiso 0.125 1 calc PR . .
H8E6 H 0.6748 0.1202 -0.1115 0.127 Uiso 0.125 1 calc PR . .
N1A N 0.7789(9) 0.2896(5) 0.2272(8) 0.089(4) Uiso 0.50 1 d PD C 1
C1A C 0.7719(10) 0.2958(6) 0.1801(9) 0.089(4) Uiso 0.50 1 d PD C 1
C2A C 0.7905(12) 0.3069(6) 0.1180(8) 0.089(4) Uiso 0.50 1 d PD C 1
H2A1 H 0.7564 0.3132 0.0962 0.133 Uiso 0.50 1 calc PR C 1
H2A2 H 0.8095 0.2915 0.0965 0.133 Uiso 0.50 1 calc PR C 1
H2A3 H 0.8173 0.3229 0.1225 0.133 Uiso 0.50 1 calc PRD C 1
N2A N 0.5291(8) 0.2898(5) 0.5316(10) 0.098(4) Uiso 0.50 1 d PD D 2
C3A C 0.5752(9) 0.2964(6) 0.5253(11) 0.098(4) Uiso 0.50 1 d PD D 2
C4A C 0.6364(8) 0.3075(6) 0.5428(13) 0.098(4) Uiso 0.50 1 d PD D 2
H4A1 H 0.6328 0.3218 0.5739 0.147 Uiso 0.50 1 calc PR D 2
H4A2 H 0.6549 0.3161 0.5086 0.147 Uiso 0.50 1 calc PR D 2
H4A3 H 0.6599 0.2916 0.5569 0.147 Uiso 0.50 1 calc PR D 2
N3A N 0.7816(10) 0.2176(5) 0.0291(12) 0.105(5) Uiso 0.50 1 d PD E 3
C5A C 0.8151(11) 0.2325(6) 0.0457(14) 0.105(5) Uiso 0.50 1 d PD E 3
C6A C 0.8447(13) 0.2586(6) 0.0752(14) 0.105(5) Uiso 0.50 1 d PD E 3
H6A1 H 0.8782 0.2644 0.0520 0.158 Uiso 0.50 1 calc PR E 3
H6A2 H 0.8574 0.2534 0.1148 0.158 Uiso 0.50 1 calc PR E 3
H6A3 H 0.8173 0.2744 0.0774 0.158 Uiso 0.50 1 calc PR E 3
N4A N 0.7179(11) 0.2193(5) 0.5330(8) 0.102(5) Uiso 0.50 1 d PD F 4
C7A C 0.7026(14) 0.2301(6) 0.5743(8) 0.102(5) Uiso 0.50 1 d PD F 4
C8A C 0.6966(10) 0.2354(6) 0.6415(8) 0.102(5) Uiso 0.50 1 d PD F 4
H8A1 H 0.7203 0.2216 0.6628 0.152 Uiso 0.50 1 calc PR F 4
H8A2 H 0.6562 0.2331 0.6529 0.152 Uiso 0.50 1 calc PR F 4
H8A3 H 0.7095 0.2547 0.6509 0.152 Uiso 0.50 1 calc PR F 4
O1W O 0.6770(12) 0.1626(6) -0.0353(13) 0.135(8) Uiso 0.50 1 d P . .

loop_
_atom_site_aniso_label
_atom_site_aniso_U_11
_atom_site_aniso_U_22
_atom_site_aniso_U_33
_atom_site_aniso_U_23
_atom_site_aniso_U_13
_atom_site_aniso_U_12
C1 0.040(4) 0.034(3) 0.043(4) 0.003(3) 0.000(3) 0.000(3)
C2 0.056(5) 0.037(3) 0.040(4) -0.002(3) -0.001(3) -0.003(3)
C3 0.079(6) 0.048(4) 0.039(4) 0.003(3) 0.021(4) -0.002(4)
C4 0.084(7) 0.047(4) 0.050(5) 0.002(3) 0.018(5) -0.021(4)
C5 0.058(5) 0.043(4) 0.045(4) -0.002(3) 0.009(4) -0.009(3)
C6 0.074(7) 0.057(5) 0.059(5) -0.017(4) 0.011(5) -0.014(4)
C7 0.043(4) 0.042(4) 0.039(4) -0.002(3) -0.004(3) -0.005(3)
C8 0.031(3) 0.046(4) 0.039(4) -0.004(3) 0.001(3) -0.001(3)
C9 0.041(4) 0.046(4) 0.043(4) 0.003(3) -0.003(3) -0.002(3)
C10 0.032(4) 0.049(4) 0.040(4) 0.004(3) 0.004(3) -0.004(3)
C11 0.041(4) 0.051(4) 0.041(4) 0.001(3) 0.004(3) -0.001(3)
C12 0.043(4) 0.046(4) 0.042(4) -0.002(3) -0.002(3) -0.002(3)
C13 0.038(4) 0.043(4) 0.042(4) -0.002(3) 0.003(3) -0.003(3)
C14 0.046(4) 0.057(4) 0.039(4) 0.005(3) -0.003(3) -0.011(3)
C15 0.048(5) 0.057(5) 0.049(4) 0.005(4) -0.007(4) -0.016(4)
C16 0.078(7) 0.051(5) 0.053(5) 0.012(4) -0.006(5) -0.024(4)
C17 0.161(13) 0.060(6) 0.056(6) 0.012(5) -0.002(7) -0.050(7)
C18 0.160(14) 0.069(7) 0.087(9) 0.022(6) -0.002(9) -0.061(8)
C19 0.074(7) 0.070(6) 0.059(5) 0.013(4) -0.009(5) -0.029(5)
C20 0.099(9) 0.071(6) 0.055(6) 0.011(5) -0.003(6) -0.024(6)
C21 0.050(5) 0.045(4) 0.039(4) 0.001(3) 0.003(3) -0.005(3)
C22 0.072(6) 0.045(4) 0.031(4) -0.004(3) 0.008(4) 0.004(4)
C23 0.059(5) 0.046(4) 0.035(4) -0.004(3) 0.004(3) -0.004(3)
C24 0.049(4) 0.042(3) 0.035(3) -0.002(3) 0.004(3) 0.002(3)
C25 0.065(6) 0.054(4) 0.034(4) 0.003(3) -0.001(4) 0.004(4)
C26 0.070(6) 0.045(4) 0.040(4) 0.003(3) 0.007(4) 0.001(4)
C27 0.085(7) 0.044(4) 0.030(3) 0.000(3) 0.002(4) -0.003(4)
C28 0.063(5) 0.056(5) 0.034(4) -0.002(3) -0.003(4) 0.002(4)
C29 0.042(4) 0.046(4) 0.036(3) -0.002(3) 0.000(3) -0.007(3)
C30 0.048(4) 0.047(4) 0.032(3) -0.004(3) -0.003(3) 0.005(3)
C31 0.037(4) 0.045(4) 0.033(3) 0.000(3) -0.005(3) -0.002(3)
C32 0.044(4) 0.041(3) 0.037(3) -0.002(3) -0.001(3) -0.003(3)
C33 0.039(4) 0.047(4) 0.041(4) 0.003(3) -0.008(3) -0.003(3)
C34 0.043(4) 0.045(4) 0.034(3) -0.005(3) -0.006(3) 0.001(3)
C35 0.035(4) 0.052(4) 0.033(3) -0.004(3) -0.008(3) 0.005(3)
C36 0.036(4) 0.047(4) 0.036(3) 0.002(3) -0.003(3) 0.000(3)
C37 0.060(5) 0.051(4) 0.038(4) -0.003(3) -0.017(4) -0.003(4)
C38 0.081(7) 0.051(5) 0.044(4) -0.006(3) -0.017(4) -0.019(4)
C39 0.153(13) 0.052(5) 0.056(6) 0.000(4) 0.011(7) -0.027(7)
C40 0.193(18) 0.076(8) 0.058(7) 0.010(6) 0.008(9) -0.017(10)
C41 0.152(14) 0.052(6) 0.074(8) 0.003(5) -0.016(8) -0.008(7)
C42 0.112(9) 0.039(4) 0.056(5) -0.001(4) -0.027(5) -0.008(5)
C43 0.146(14) 0.084(9) 0.093(9) 0.015(7) 0.035(9) -0.036(9)
C44 0.047(5) 0.057(4) 0.039(4) 0.000(3) -0.007(3) 0.013(4)
C45 0.052(5) 0.049(4) 0.034(3) 0.002(3) -0.011(3) 0.001(3)
C46 0.052(5) 0.050(4) 0.039(4) -0.011(3) -0.001(3) -0.005(3)
C47 0.054(5) 0.076(6) 0.034(4) -0.005(4) 0.005(4) -0.015(4)
C48 0.087(7) 0.071(6) 0.036(4) 0.002(4) -0.010(4) -0.018(5)
C49 0.071(6) 0.050(4) 0.042(4) 0.004(3) -0.007(4) 0.001(4)
C50 0.048(5) 0.061(5) 0.050(4) -0.021(4) 0.003(4) 0.005(4)
C51 0.040(4) 0.034(3) 0.059(5) -0.003(3) 0.000(3) -0.002(3)
C52 0.044(5) 0.045(4) 0.082(6) 0.020(4) -0.003(4) -0.004(3)
C53 0.041(5) 0.053(5) 0.129(10) 0.025(6) -0.005(5) 0.000(4)
C54 0.046(5) 0.047(5) 0.115(9) 0.023(5) -0.003(5) -0.005(4)
C55 0.035(4) 0.059(5) 0.083(7) 0.010(4) 0.000(4) -0.004(4)
C56 0.033(5) 0.072(6) 0.115(9) 0.031(6) -0.002(5) 0.002(4)
C57 0.033(4) 0.048(4) 0.063(5) 0.001(3) -0.003(3) 0.000(3)
C58 0.027(4) 0.045(4) 0.055(4) -0.002(3) -0.002(3) 0.002(3)
C59 0.036(4) 0.042(4) 0.053(4) -0.006(3) -0.005(3) -0.002(3)
C60 0.030(4) 0.049(4) 0.044(4) -0.001(3) -0.005(3) -0.006(3)
C61 0.039(4) 0.040(4) 0.047(4) 0.003(3) -0.007(3) -0.002(3)
C62 0.035(4) 0.046(4) 0.045(4) -0.001(3) -0.004(3) -0.004(3)
C63 0.039(4) 0.044(4) 0.048(4) -0.002(3) -0.001(3) -0.004(3)
C64 0.041(4) 0.042(4) 0.051(4) -0.009(3) -0.008(3) -0.004(3)
N13 0.036(3) 0.038(3) 0.044(3) -0.010(2) -0.004(3) 0.003(2)
C66 0.047(5) 0.044(4) 0.065(5) -0.011(4) -0.014(4) 0.006(3)
C67 0.048(5) 0.065(6) 0.076(6) 0.000(5) -0.023(5) 0.001(4)
C68 0.055(5) 0.068(6) 0.056(5) -0.006(4) -0.018(4) 0.014(4)
C69 0.045(5) 0.047(4) 0.062(5) -0.001(4) -0.014(4) 0.005(3)
C70 0.045(5) 0.071(6) 0.085(7) 0.000(5) -0.010(5) -0.013(4)
C71 0.038(4) 0.044(4) 0.047(4) 0.003(3) -0.012(3) 0.000(3)
C72 0.036(4) 0.046(4) 0.075(6) 0.000(4) -0.009(4) -0.006(3)
C73 0.047(4) 0.040(4) 0.053(4) -0.006(3) -0.004(4) -0.009(3)
C74 0.044(4) 0.043(4) 0.039(4) -0.004(3) -0.006(3) -0.007(3)
C75 0.041(4) 0.039(4) 0.068(5) -0.005(3) -0.006(4) -0.004(3)
C76 0.043(4) 0.044(4) 0.066(5) 0.002(4) -0.009(4) -0.005(3)
C77 0.037(4) 0.042(4) 0.090(7) -0.007(4) 0.000(4) -0.008(3)
C78 0.042(4) 0.048(4) 0.066(5) -0.001(4) 0.000(4) -0.002(3)
C79 0.047(4) 0.040(3) 0.034(3) 0.001(3) -0.003(3) -0.005(3)
C80 0.044(4) 0.045(4) 0.042(4) 0.000(3) -0.010(3) -0.006(3)
C81 0.044(4) 0.039(3) 0.030(3) 0.003(2) -0.003(3) -0.008(3)
C82 0.049(4) 0.044(4) 0.031(3) -0.001(3) 0.001(3) -0.003(3)
C83 0.043(4) 0.043(4) 0.032(3) -0.004(3) -0.002(3) -0.008(3)
C84 0.054(5) 0.043(4) 0.031(3) -0.005(3) -0.001(3) -0.006(3)
C85 0.048(4) 0.039(3) 0.031(3) -0.001(3) -0.007(3) -0.003(3)
C86 0.046(4) 0.040(3) 0.031(3) -0.005(3) -0.002(3) -0.006(3)
C87 0.044(4) 0.047(4) 0.045(4) -0.001(3) -0.004(3) -0.012(3)
C88 0.043(5) 0.073(6) 0.050(5) 0.010(4) -0.009(4) -0.017(4)
C89 0.061(6) 0.111(8) 0.049(5) 0.007(5) -0.002(4) -0.057(6)
C90 0.053(7) 0.167(14) 0.056(6) 0.027(8) -0.017(5) -0.049(8)
C91 0.044(6) 0.141(12) 0.079(8) 0.029(8) -0.009(5) -0.020(7)
C92 0.046(6) 0.093(8) 0.083(7) 0.025(6) 0.001(5) -0.016(5)
C93 0.104(10) 0.144(12) 0.052(6) -0.010(6) -0.005(6) -0.090(9)
C94 0.064(5) 0.044(4) 0.033(3) -0.002(3) -0.012(3) -0.004(3)
C95 0.072(6) 0.036(3) 0.041(4) 0.000(3) -0.008(4) 0.002(3)
C96 0.078(6) 0.043(4) 0.050(5) 0.006(3) -0.014(4) -0.003(4)
C97 0.103(8) 0.043(4) 0.065(6) 0.000(4) -0.040(6) 0.005(5)
C98 0.117(10) 0.042(4) 0.067(6) -0.004(4) -0.029(6) 0.004(5)
C99 0.090(7) 0.041(4) 0.052(5) -0.004(3) -0.025(5) 0.004(4)
C100 0.081(7) 0.054(5) 0.057(5) 0.004(4) -0.030(5) 0.001(5)
C101 0.011(4) 0.146(13) 0.023(4) 0.000 -0.004(3) 0.000
C102 0.085(13) 0.086(12) 0.090(13) 0.000 -0.012(10) 0.000
C103 0.013(4) 0.115(10) 0.012(3) 0.000 -0.003(3) 0.000
C104 0.055(8) 0.087(10) 0.041(6) 0.000 -0.005(5) 0.000
N1 0.037(3) 0.035(3) 0.038(3) 0.001(2) -0.003(2) 0.000(2)
N2 0.027(3) 0.043(3) 0.041(3) 0.004(2) -0.004(2) -0.001(2)
N3 0.033(3) 0.046(3) 0.044(3) 0.007(3) 0.000(3) 0.000(2)
N4 0.043(4) 0.043(3) 0.055(4) 0.006(3) -0.009(3) -0.009(3)
N5 0.049(4) 0.046(3) 0.032(3) -0.003(2) -0.004(3) -0.012(3)
N6 0.091(6) 0.044(4) 0.048(4) -0.003(3) 0.000(4) -0.027(4)
N7 0.045(4) 0.045(3) 0.031(3) -0.003(2) -0.007(3) 0.009(3)
N8 0.052(4) 0.049(3) 0.024(3) -0.006(2) -0.003(2) -0.003(3)
N9 0.029(3) 0.050(3) 0.053(4) 0.005(3) -0.003(3) -0.002(3)
N11 0.029(3) 0.039(3) 0.055(4) -0.002(3) -0.005(3) -0.002(2)
N12 0.034(3) 0.044(3) 0.044(3) -0.007(2) -0.008(3) 0.000(2)
C65 0.038(4) 0.051(4) 0.048(4) -0.007(3) -0.007(3) 0.007(3)
N14 0.058(5) 0.071(5) 0.041(3) 0.012(3) -0.008(3) -0.032(4)
N15 0.045(4) 0.046(3) 0.035(3) -0.002(2) -0.007(3) -0.012(3)
N16 0.054(4) 0.039(3) 0.027(3) 0.003(2) -0.010(3) -0.004(3)
N17 0.067(5) 0.037(3) 0.034(3) 0.008(2) -0.016(3) -0.005(3)
N18 0.059(7) 0.063(7) 0.068(7) 0.000 -0.009(6) 0.000
N19 0.077(9) 0.078(9) 0.074(9) 0.000 -0.013(7) 0.000
N20 0.072(8) 0.082(9) 0.073(8) 0.000 0.003(7) 0.000
N21 0.079(8) 0.051(6) 0.064(7) 0.000 -0.016(6) 0.000
F1 0.125(8) 0.039(3) 0.054(4) 0.000 -0.021(4) 0.000
F2 0.182(11) 0.031(3) 0.072(5) 0.000 -0.057(6) 0.000
F3 0.147(7) 0.065(3) 0.043(3) 0.004(2) -0.023(3) -0.015(4)
F4 0.140(6) 0.058(3) 0.059(3) 0.000(3) -0.042(4) 0.012(4)
F5 0.065(5) 0.031(3) 0.113(7) 0.000 0.017(4) 0.000
F6 0.057(4) 0.031(3) 0.091(5) 0.000 0.000(4) 0.000
F7 0.054(3) 0.061(3) 0.076(4) 0.005(3) 0.017(3) 0.007(2)
F8 0.040(3) 0.057(3) 0.086(4) -0.011(3) 0.002(3) 0.001(2)
F9 0.087(5) 0.076(5) 0.164(8) -0.028(5) -0.007(5) 0.007(4)
F10 0.077(5) 0.118(7) 0.206(11) -0.086(7) 0.025(6) -0.020(5)
F11 0.123(8) 0.094(6) 0.263(15) -0.023(8) 0.065(9) -0.014(6)
F12 0.279(17) 0.098(7) 0.161(10) -0.031(7) 0.105(11) -0.008(9)
F13 0.33(2) 0.117(9) 0.292(19) 0.026(10) -0.241(18) -0.023(11)
F14 0.261(17) 0.112(8) 0.179(12) -0.041(8) -0.097(12) -0.004(9)
F16 0.229(6) 0.173(5) 0.164(5) -0.035(4) 0.017(5) 0.034(5)
F19 0.229(6) 0.173(5) 0.164(5) -0.035(4) 0.017(5) 0.034(5)
F15 0.229(6) 0.173(5) 0.164(5) -0.035(4) 0.017(5) 0.034(5)
F20 0.229(6) 0.173(5) 0.164(5) -0.035(4) 0.017(5) 0.034(5)
F17 0.229(6) 0.173(5) 0.164(5) -0.035(4) 0.017(5) 0.034(5)
F18 0.229(6) 0.173(5) 0.164(5) -0.035(4) 0.017(5) 0.034(5)
P5 0.156(4) 0.082(3) 0.193(5) -0.025(3) 0.030(3) -0.004(2)
F25 0.156(4) 0.082(3) 0.193(5) -0.025(3) 0.030(3) -0.004(2)
F24 0.156(4) 0.082(3) 0.193(5) -0.025(3) 0.030(3) -0.004(2)
F21 0.156(4) 0.082(3) 0.193(5) -0.025(3) 0.030(3) -0.004(2)
F22 0.156(4) 0.082(3) 0.193(5) -0.025(3) 0.030(3) -0.004(2)
F23 0.156(4) 0.082(3) 0.193(5) -0.025(3) 0.030(3) -0.004(2)
F26 0.156(4) 0.082(3) 0.193(5) -0.025(3) 0.030(3) -0.004(2)
P5A 0.156(4) 0.082(3) 0.193(5) -0.025(3) 0.030(3) -0.004(2)
F25A 0.156(4) 0.082(3) 0.193(5) -0.025(3) 0.030(3) -0.004(2)
F24A 0.156(4) 0.082(3) 0.193(5) -0.025(3) 0.030(3) -0.004(2)
F21A 0.156(4) 0.082(3) 0.193(5) -0.025(3) 0.030(3) -0.004(2)
F22A 0.156(4) 0.082(3) 0.193(5) -0.025(3) 0.030(3) -0.004(2)
F23A 0.156(4) 0.082(3) 0.193(5) -0.025(3) 0.030(3) -0.004(2)
F26A 0.156(4) 0.082(3) 0.193(5) -0.025(3) 0.030(3) -0.004(2)
P1 0.151(4) 0.0387(15) 0.0424(17) 0.000 -0.036(2) 0.000
P2 0.0343(14) 0.0337(12) 0.074(2) 0.000 0.0099(13) 0.000
P3 0.0634(18) 0.0757(18) 0.107(3) -0.0312(17) 0.0025(17) -0.0075(14)
K1 0.077(2) 0.088(2) 0.067(2) 0.000 0.0002(17) 0.000
P4 0.366(11) 0.187(6) 0.068(3) -0.047(3) -0.037(4) 0.179(7)
Cu1 0.0310(5) 0.0417(4) 0.0488(5) -0.0032(4) 0.0002(4) -0.0040(3)
Cu2 0.0381(5) 0.0462(5) 0.0434(5) 0.0036(4) -0.0038(4) 0.0022(4)
Cu3 0.0599(6) 0.0513(5) 0.0412(5) -0.0067(4) -0.0034(4) -0.0178(4)
Cu4 0.0515(6) 0.0430(5) 0.0301(4) 0.0011(3) -0.0041(4) -0.0114(4)
Cu5 0.0907(16) 0.0624(11) 0.0971(16) 0.000 -0.0038(12) 0.000
Au2 0.0569(3) 0.0611(3) 0.0654(3) 0.000 -0.0052(2) 0.000
Au3 0.0648(4) 0.0611(3) 0.0559(3) 0.000 -0.0085(2) 0.000
O1E 0.129(8) 0.121(7) 0.120(7) -0.005(6) -0.014(6) -0.017(6)
C1E 0.129(8) 0.121(7) 0.120(7) -0.005(6) -0.014(6) -0.017(6)
C2E 0.129(8) 0.121(7) 0.120(7) -0.005(6) -0.014(6) -0.017(6)
C4E 0.129(8) 0.121(7) 0.120(7) -0.005(6) -0.014(6) -0.017(6)
C3E 0.129(8) 0.121(7) 0.120(7) -0.005(6) -0.014(6) -0.017(6)

loop_
_atom_type_symbol
_atom_type_description
_atom_type_scat_dispersion_real
_atom_type_scat_dispersion_imag
_atom_type_scat_source
C C 0.0033 0.0016 'International Tables Vol C Tables 4.2.6.8 and 6.1.1.4'
H H 0.0000 0.0000 'International Tables Vol C Tables 4.2.6.8 and 6.1.1.4'
N N 0.0061 0.0033 'International Tables Vol C Tables 4.2.6.8 and 6.1.1.4'
F F 0.0171 0.0103 'International Tables Vol C Tables 4.2.6.8 and 6.1.1.4'
P P 0.1023 0.0942 'International Tables Vol C Tables 4.2.6.8 and 6.1.1.4'
Cu Cu 0.3201 1.2651 'International Tables Vol C Tables 4.2.6.8 and 6.1.1.4'
Au Au -2.0133 8.8022 'International Tables Vol C Tables 4.2.6.8 and 6.1.1.4'
K K 0.2009 0.2494 'International Tables Vol C Tables 4.2.6.8 and 6.1.1.4'
O O 0.0106 0.0060 'International Tables Vol C Tables 4.2.6.8 and 6.1.1.4'

loop_
_geom_angle_atom_site_label_1
_geom_angle_atom_site_label_2
_geom_angle_atom_site_label_3
_geom_angle
_geom_angle_site_symmetry_1
_geom_angle_site_symmetry_3
N1 C1 C5 122.3(7) . .
N1 C1 C7 115.9(6) . .
C5 C1 C7 121.8(7) . .
N1 C2 C3 120.2(7) . .
N1 C2 C6 118.5(7) . .
C3 C2 C6 121.3(7) . .
C4 C3 C2 120.6(7) . .
C4 C3 H3 119.7 . .
C2 C3 H3 119.7 . .
C3 C4 C5 118.8(8) . .
C3 C4 H4 120.6 . .
C5 C4 H4 120.6 . .
C1 C5 C4 118.7(8) . .
C1 C5 H5 120.6 . .
C4 C5 H5 120.6 . .
C2 C6 H6A 109.5 . .
C2 C6 H6B 109.5 . .
H6A C6 H6B 109.5 . .
C2 C6 H6C 109.5 . .
H6A C6 H6C 109.5 . .
H6B C6 H6C 109.5 . .
N2 C7 C1 117.2(7) . .
N2 C7 H7 121.4 . .
C1 C7 H7 121.4 . .
C9 C8 N2 116.9(7) . .
C9 C8 C13 120.3(7) . .
N2 C8 C13 122.7(7) . .
C8 C9 C10 119.5(7) . .
C8 C9 H9 120.2 . .
C10 C9 H9 120.2 . .
C11 C10 C9 120.4(7) . .
C11 C10 N3 119.6(7) . .
C9 C10 N3 120.0(7) . .
C10 C11 C12 120.2(7) . .
C10 C11 H11 119.9 . .
C12 C11 H11 119.9 . .
C11 C12 C13 119.9(7) . .
C11 C12 C21 121.7(7) . .
C13 C12 C21 118.4(7) . .
C12 C13 C8 119.7(7) . .
C12 C13 H13 120.2 . .
C8 C13 H13 120.2 . .
N3 C14 C15 118.2(7) . .
N3 C14 H14 120.9 . .
C15 C14 H14 120.9 . .
N4 C15 C19 124.0(8) . .
N4 C15 C14 115.6(7) . .
C19 C15 C14 120.3(8) . .
N4 C16 C17 119.9(9) . .
N4 C16 C20 118.3(8) . .
C17 C16 C20 121.8(8) . .
C18 C17 C16 121.8(9) . .
C18 C17 H17 119.1 . .
C16 C17 H17 119.1 . .
C17 C18 C19 118.3(11) . .
C17 C18 H18 120.8 . .
C19 C18 H18 120.8 . .
C15 C19 C18 116.5(10) . .
C15 C19 H19 121.7 . .
C18 C19 H19 121.7 . .
C16 C20 H20A 109.5 . .
C16 C20 H20B 109.5 . .
H20A C20 H20B 109.5 . .
C16 C20 H20C 109.5 . .
H20A C20 H20C 109.5 . .
H20B C20 H20C 109.5 . .
C22 C21 C26 117.8(7) . .
C22 C21 C12 121.5(7) . .
C26 C21 C12 120.6(7) . .
C21 C22 C23 123.3(7) . .
C21 C22 H22 118.4 . .
C23 C22 H22 118.4 . .
C22 C23 C24 118.9(7) . .
C22 C23 C27 123.9(7) . .
C24 C23 C27 117.3(7) . .
C23 C24 C30 119.7(7) . .
C23 C24 C25 118.4(7) . .
C30 C24 C25 121.9(7) . .
C26 C25 C24 121.2(7) . .
C26 C25 H25 119.4 . .
C24 C25 H25 119.4 . .
C25 C26 C21 120.4(7) . .
C25 C26 H26 119.8 . .
C21 C26 H26 119.8 . .
C28 C27 C23 122.5(7) . .
C28 C27 H27 118.8 . .
C23 C27 H27 118.8 . .
C27 C28 C29 119.8(8) . .
C27 C28 H28 120.1 . .
C29 C28 H28 120.1 . .
C30 C29 C28 119.9(7) . .
C30 C29 C31 120.1(7) . .
C28 C29 C31 119.8(7) . .
C29 C30 C24 120.9(7) . .
C29 C30 H30 119.6 . .
C24 C30 H30 119.6 . .
C36 C31 C32 118.5(7) . .
C36 C31 C29 119.7(7) . .
C32 C31 C29 121.9(6) . .
C33 C32 C31 119.5(7) . .
C33 C32 H32 120.2 . .
C31 C32 H32 120.2 . .
C34 C33 C32 122.1(7) . .
C34 C33 N5 121.9(7) . .
C32 C33 N5 116.0(7) . .
C33 C34 C35 119.2(7) . .
C33 C34 H34 120.4 . .
C35 C34 H34 120.4 . .
N7 C35 C36 120.2(7) . .
N7 C35 C34 120.4(7) . .
C36 C35 C34 119.3(7) . .
C31 C36 C35 121.4(7) . .
C31 C36 H36 119.3 . .
C35 C36 H36 119.3 . .
N5 C37 C38 117.8(9) . .
N5 C37 H37 121.1 . .
C38 C37 H37 121.1 . .
N6 C38 C42 122.8(9) . .
N6 C38 C37 116.5(9) . .
C42 C38 C37 120.6(10) . .
N6 C39 C40 119.9(14) . .
N6 C39 C43 116.6(12) . .
C40 C39 C43 123.3(12) . .
C41 C40 C39 122.2(13) . .
C41 C40 H40 118.9 . .
C39 C40 H40 118.9 . .
C40 C41 C42 117.4(12) . .
C40 C41 H41 121.3 . .
C42 C41 H41 121.3 . .
C38 C42 C41 118.2(13) . .
C38 C42 H42 120.9 . .
C41 C42 H42 120.9 . .
C39 C43 H43A 109.5 . .
C39 C43 H43B 109.5 . .
H43A C43 H43B 109.5 . .
C39 C43 H43C 109.5 . .
H43A C43 H43C 109.5 . .
H43B C43 H43C 109.5 . .
N7 C44 C45 119.0(7) . .
N7 C44 H44 120.5 . .
C45 C44 H44 120.5 . .
N8 C45 C49 123.2(8) . .
N8 C45 C44 115.6(7) . .
C49 C45 C44 121.2(8) . .
N8 C46 C47 118.3(8) . .
N8 C46 C50 119.3(8) . .
C47 C46 C50 122.4(8) . .
C48 C47 C46 122.0(8) . .
C48 C47 H47 119.0 . .
C46 C47 H47 119.0 . .
C47 C48 C49 119.0(8) . .
C47 C48 H48 120.5 . .
C49 C48 H48 120.5 . .
C45 C49 C48 117.5(9) . .
C45 C49 H49 121.2 . .
C48 C49 H49 121.2 . .
C46 C50 H50A 109.5 . .
C46 C50 H50B 109.5 . .
H50A C50 H50B 109.5 . .
C46 C50 H50C 109.5 . .
H50A C50 H50C 109.5 . .
H50B C50 H50C 109.5 . .
N9 C51 C55 122.8(8) . .
N9 C51 C57 115.3(7) . .
C55 C51 C57 121.8(7) . .
N9 C52 C53 120.9(8) . .
N9 C52 C56 118.2(7) . .
C53 C52 C56 120.8(8) . .
C54 C53 C52 119.9(9) . .
C54 C53 H53 120.1 . .
C52 C53 H53 120.1 . .
C53 C54 C55 118.5(8) . .
C53 C54 H54 120.8 . .
C55 C54 H54 120.8 . .
C51 C55 C54 118.5(8) . .
C51 C55 H55 120.8 . .
C54 C55 H55 120.8 . .
C52 C56 H56A 109.5 . .
C52 C56 H56B 109.5 . .
H56A C56 H56B 109.5 . .
C52 C56 H56C 109.5 . .
H56A C56 H56C 109.5 . .
H56B C56 H56C 109.5 . .
N11 C57 C51 119.3(7) . .
N11 C57 H57 120.4 . .
C51 C57 H57 120.4 . .
C59 C58 C63 121.2(7) . .
C59 C58 N11 120.7(7) . .
C63 C58 N11 118.0(7) . .
C60 C59 C58 118.4(7) . .
C60 C59 H59 120.8 . .
C58 C59 H59 120.8 . .
C59 C60 C61 120.5(7) . .
C59 C60 N12 116.7(7) . .
C61 C60 N12 122.6(7) . .
C60 C61 C62 121.3(7) . .
C60 C61 H61 119.4 . .
C62 C61 H61 119.4 . .
C63 C62 C61 118.4(7) . .
C63 C62 C71 121.7(7) . .
C61 C62 C71 119.9(7) . .
C62 C63 C58 120.1(7) . .
C62 C63 H63 119.9 . .
C58 C63 H63 119.9 . .
N12 C64 C65 118.5(7) . .
N12 C64 H64 120.8 . .
C65 C64 H64 120.8 . .
C66 N13 C65 119.6(7) . .
C66 N13 Cu2 128.6(6) . 2_655
C65 N13 Cu2 111.8(5) . 2_655
N13 C66 C67 120.6(9) . .
N13 C66 C70 117.9(8) . .
C67 C66 C70 121.4(9) . .
C68 C67 C66 120.2(9) . .
C68 C67 H67 119.9 . .
C66 C67 H67 119.9 . .
C67 C68 C69 120.1(9) . .
C67 C68 H68 120.0 . .
C69 C68 H68 120.0 . .
C68 C69 C65 117.1(9) . .
C68 C69 H69 121.4 . .
C65 C69 H69 121.4 . .
C66 C70 H70A 109.5 . .
C66 C70 H70B 109.5 . .
H70A C70 H70B 109.5 . .
C66 C70 H70C 109.5 . .
H70A C70 H70C 109.5 . .
H70B C70 H70C 109.5 . .
C72 C71 C76 117.2(7) . .
C72 C71 C62 121.9(7) . .
C76 C71 C62 120.9(7) . .
C71 C72 C73 122.2(8) . .
C71 C72 H72 118.9 . .
C73 C72 H72 118.9 . .
C72 C73 C77 122.0(8) . .
C72 C73 C74 120.0(8) . .
C77 C73 C74 118.0(7) . .
C80 C74 C75 122.4(7) . .
C80 C74 C73 120.1(8) . .
C75 C74 C73 117.4(7) . .
C76 C75 C74 121.5(8) . .
C76 C75 H75 119.3 . .
C74 C75 H75 119.3 . .
C75 C76 C71 121.7(8) . .
C75 C76 H76 119.2 . .
C71 C76 H76 119.2 . .
C78 C77 C73 120.9(8) . .
C78 C77 H77 119.5 . .
C73 C77 H77 119.5 . .
C77 C78 C79 120.1(8) . .
C77 C78 H78 119.9 . .
C79 C78 H78 119.9 . .
C80 C79 C78 120.0(7) . .
C80 C79 C81 120.6(7) . .
C78 C79 C81 119.3(7) . .
C79 C80 C74 120.6(8) . .
C79 C80 H80 119.7 . .
C74 C80 H80 119.7 . .
C82 C81 C86 119.4(7) . .
C82 C81 C79 119.7(7) . .
C86 C81 C79 120.8(7) . .
C81 C82 C83 119.8(7) . .
C81 C82 H82 120.1 . .
C83 C82 H82 120.1 . .
C84 C83 C82 121.7(7) . .
C84 C83 N15 117.3(6) . .
C82 C83 N15 121.0(7) . .
C83 C84 C85 118.8(7) . .
C83 C84 H84 120.6 . .
C85 C84 H84 120.6 . .
C86 C85 C84 120.2(7) . .
C86 C85 N16 117.6(7) . .
C84 C85 N16 122.2(6) . .
C85 C86 C81 120.0(7) . .
C85 C86 H86 120.0 . .
C81 C86 H86 120.0 . .
N15 C87 C88 119.7(8) . .
N15 C87 H87 120.2 . .
C88 C87 H87 120.2 . .
C92 C88 N14 126.4(9) . .
C92 C88 C87 121.8(10) . .
N14 C88 C87 111.7(8) . .
N14 C89 C90 119.1(12) . .
N14 C89 C93 116.7(12) . .
C90 C89 C93 124.2(11) . .
C91 C90 C89 121.1(11) . .
C91 C90 H90 119.4 . .
C89 C90 H90 119.4 . .
C90 C91 C92 121.1(13) . .
C90 C91 H91 119.5 . .
C92 C91 H91 119.5 . .
C88 C92 C91 115.8(13) . .
C88 C92 H92 122.1 . .
C91 C92 H92 122.1 . .
C89 C93 H93A 109.5 . .
C89 C93 H93B 109.5 . .
H93A C93 H93B 109.5 . .
C89 C93 H93C 109.5 . .
H93A C93 H93C 109.5 . .
H93B C93 H93C 109.5 . .
N16 C94 C95 118.2(7) . .
N16 C94 H94 120.9 . .
C95 C94 H94 120.9 . .
N17 C95 C99 122.6(8) . .
N17 C95 C94 115.8(7) . .
C99 C95 C94 121.5(8) . .
N17 C96 C97 121.7(8) . .
N17 C96 C100 115.9(8) . .
C97 C96 C100 122.4(9) . .
C96 C97 C98 120.3(9) . .
C96 C97 H97 119.9 . .
C98 C97 H97 119.9 . .
C99 C98 C97 118.8(9) . .
C99 C98 H98 120.6 . .
C97 C98 H98 120.6 . .
C98 C99 C95 118.1(8) . .
C98 C99 H99 120.9 . .
C95 C99 H99 120.9 . .
C96 C100 H10A 109.5 . .
C96 C100 H10B 109.5 . .
H10A C100 H10B 109.5 . .
C96 C100 H10C 109.5 . .
H10A C100 H10C 109.5 . .
H10B C100 H10C 109.5 . .
N18 C101 Au2 180.000(1) . .
N19 C102 Au2 180.000(1) . .
Au3 C103 N20 180.000(2) . .
N21 C104 Au3 180.000(1) . .
C2 N1 C1 119.3(6) . .
C2 N1 Cu1 128.1(5) . .
C1 N1 Cu1 112.6(5) . .
C7 N2 C8 121.6(6) . .
C7 N2 Cu1 112.7(5) . .
C8 N2 Cu1 125.5(5) . .
C14 N3 C10 119.2(7) . .
C14 N3 Cu2 112.1(5) . .
C10 N3 Cu2 128.6(5) . .
C16 N4 C15 119.2(7) . .
C16 N4 Cu2 129.1(6) . .
C15 N4 Cu2 111.7(5) . .
C37 N5 C33 120.1(7) . .
C37 N5 Cu3 112.5(6) . .
C33 N5 Cu3 127.4(5) . .
C38 N6 C39 119.3(10) . .
C38 N6 Cu3 111.8(6) . .
C39 N6 Cu3 128.7(9) . .
C44 N7 C35 121.7(7) . .
C44 N7 Cu4 112.0(5) . 2_655
C35 N7 Cu4 125.7(5) . 2_655
C46 N8 C45 120.1(7) . .
C46 N8 Cu4 127.7(6) . 2_655
C45 N8 Cu4 112.2(5) . 2_655
C52 N9 C51 119.4(7) . .
C52 N9 Cu1 128.5(5) . .
C51 N9 Cu1 112.1(5) . .
C57 N11 C58 120.4(6) . .
C57 N11 Cu1 111.5(5) . .
C58 N11 Cu1 128.1(5) . .
C64 N12 C60 122.7(7) . .
C64 N12 Cu2 111.7(5) . 2_655
C60 N12 Cu2 125.1(5) . 2_655
N13 C65 C69 122.4(7) . .
N13 C65 C64 116.1(7) . .
C69 C65 C64 121.5(8) . .
C89 N14 C88 116.5(10) . .
C89 N14 Cu3 129.1(8) . .
C88 N14 Cu3 114.4(6) . .
C87 N15 C83 122.5(7) . .
C87 N15 Cu3 112.6(5) . .
C83 N15 Cu3 124.2(5) . .
C94 N16 C85 119.9(6) . .
C94 N16 Cu4 111.9(5) . .
C85 N16 Cu4 128.2(5) . .
C96 N17 C95 118.4(7) . .
C96 N17 Cu4 128.4(6) . .
C95 N17 Cu4 112.3(5) . .
C102 N19 Cu5 180.000(1) . .
C103 N20 Cu5 180.000(1) . .
P3 F10 K1 107.7(4) . 1_655
P3 F12 K1 103.3(6) . 1_655
P3 F13 K1 91.6(7) . 1_655
P4 F16 K1 103.4(8) . .
P4 F15 K1 102.6(7) . .
P4 F17 K1 102.5(10) . .
F23 P5 F25 89.8 . .
F23 P5 F21 91.1 . .
F25 P5 F21 90.5 . .
F23 P5 F26 91.3 . .
F25 P5 F26 178.9 . .
F21 P5 F26 89.5 . .
F23 P5 F22 90.5 . .
F25 P5 F22 89.7 . .
F21 P5 F22 178.5 . .
F26 P5 F22 90.3 . .
F23 P5 F24 179.53(6) . .
F25 P5 F24 89.8 . .
F21 P5 F24 89.2 . .
F26 P5 F24 89.0 . .
F22 P5 F24 89.2 . .
F23A P5A F25A 89.8 . .
F23A P5A F21A 91.1 . .
F25A P5A F21A 90.5 . .
F23A P5A F26A 91.3 . .
F25A P5A F26A 178.9 . .
F21A P5A F26A 89.5 . .
F23A P5A F22A 90.5 . .
F25A P5A F22A 89.7 . .
F21A P5A F22A 178.5 . .
F26A P5A F22A 90.3 . .
F23A P5A F24A 179.53(6) . .
F25A P5A F24A 89.8 . .
F21A P5A F24A 89.2 . .
F26A P5A F24A 89.0 . .
F22A P5A F24A 89.2 . .
F1 P1 F4 89.4(2) . 2
F1 P1 F4 89.4(2) . .
F4 P1 F4 178.9(5) 2 .
F1 P1 F3 89.5(2) . 2
F4 P1 F3 90.1(4) 2 2
F4 P1 F3 89.9(4) . 2
F1 P1 F3 89.5(2) . .
F4 P1 F3 89.9(4) 2 .
F4 P1 F3 90.1(4) . .
F3 P1 F3 179.0(5) 2 .
F1 P1 F2 180.0 . .
F4 P1 F2 90.6(2) 2 .
F4 P1 F2 90.6(2) . .
F3 P1 F2 90.5(2) 2 .
F3 P1 F2 90.5(2) . .
F5 P2 F8 90.6(2) . 2
F5 P2 F8 90.6(2) . .
F8 P2 F8 178.7(4) 2 .
F5 P2 F6 180.000(1) . .
F8 P2 F6 89.4(2) 2 .
F8 P2 F6 89.4(2) . .
F5 P2 F7 90.9(2) . 2
F8 P2 F7 90.1(3) 2 2
F8 P2 F7 89.9(3) . 2
F6 P2 F7 89.1(2) . 2
F5 P2 F7 90.9(2) . .
F8 P2 F7 89.9(3) 2 .
F8 P2 F7 90.1(3) . .
F6 P2 F7 89.1(2) . .
F7 P2 F7 178.2(4) 2 .
F13 P3 F12 92.5(12) . .
F13 P3 F11 107.2(12) . .
F12 P3 F11 159.8(10) . .
F13 P3 F14 171.5(12) . .
F12 P3 F14 79.0(9) . .
F11 P3 F14 81.2(9) . .
F13 P3 F10 86.4(7) . .
F12 P3 F10 87.9(6) . .
F11 P3 F10 89.2(5) . .
F14 P3 F10 92.7(7) . .
F13 P3 F9 89.2(6) . .
F12 P3 F9 93.3(6) . .
F11 P3 F9 91.2(5) . .
F14 P3 F9 91.8(6) . .
F10 P3 F9 175.6(7) . .
F13 P3 K1 63.3(7) . 1_655
F12 P3 K1 52.0(5) . 1_655
F11 P3 K1 133.9(4) . 1_655
F14 P3 K1 110.2(6) . 1_655
F10 P3 K1 47.2(3) . 1_655
F9 P3 K1 131.1(3) . 1_655
F16 K1 F16 157.3(7) . 2
F16 K1 F10 96.6(5) . 2_655
F16 K1 F10 88.8(5) 2 2_655
F16 K1 F10 88.8(5) . 1_455
F16 K1 F10 96.6(5) 2 1_455
F10 K1 F10 152.2(4) 2_655 1_455
F16 K1 F15 44.0(5) . .
F16 K1 F15 116.5(5) 2 .
F10 K1 F15 126.8(5) 2_655 .
F10 K1 F15 74.6(4) 1_455 .
F16 K1 F15 116.5(5) . 2
F16 K1 F15 44.0(5) 2 2
F10 K1 F15 74.6(4) 2_655 2
F10 K1 F15 126.8(5) 1_455 2
F15 K1 F15 91.8(7) . 2
F16 K1 F12 75.4(4) . 2_655
F16 K1 F12 122.0(5) 2 2_655
F10 K1 F12 45.1(3) 2_655 2_655
F10 K1 F12 111.5(4) 1_455 2_655
F15 K1 F12 119.4(4) . 2_655
F15 K1 F12 119.7(4) 2 2_655
F16 K1 F12 122.0(5) . 1_455
F16 K1 F12 75.4(4) 2 1_455
F10 K1 F12 111.5(4) 2_655 1_455
F10 K1 F12 45.1(3) 1_455 1_455
F15 K1 F12 119.7(4) . 1_455
F15 K1 F12 119.4(4) 2 1_455
F12 K1 F12 89.8(7) 2_655 1_455
F16 K1 F17 43.3(5) . .
F16 K1 F17 116.2(5) 2 .
F10 K1 F17 83.7(4) 2_655 .
F10 K1 F17 117.4(4) 1_455 .
F15 K1 F17 43.5(5) . .
F15 K1 F17 73.2(5) 2 .
F12 K1 F17 94.7(4) 2_655 .
F12 K1 F17 161.8(4) 1_455 .
F16 K1 F17 116.2(5) . 2
F16 K1 F17 43.3(5) 2 2
F10 K1 F17 117.4(4) 2_655 2
F10 K1 F17 83.7(4) 1_455 2
F15 K1 F17 73.2(5) . 2
F15 K1 F17 43.5(5) 2 2
F12 K1 F17 161.8(4) 2_655 2
F12 K1 F17 94.7(4) 1_455 2
F17 K1 F17 86.5(6) . 2
F16 K1 F13 80.8(5) . 1_455
F16 K1 F13 117.4(4) 2 1_455
F10 K1 F13 112.9(4) 2_655 1_455
F10 K1 F13 41.1(4) 1_455 1_455
F15 K1 F13 96.4(5) . 1_455
F15 K1 F13 161.1(4) 2 1_455
F12 K1 F13 70.5(4) 2_655 1_455
F12 K1 F13 42.0(4) 1_455 1_455
F17 K1 F13 123.8(5) . 1_455
F17 K1 F13 123.4(4) 2 1_455
F16 K1 F13 117.4(4) . 2_655
F16 K1 F13 80.8(5) 2 2_655
F10 K1 F13 41.1(4) 2_655 2_655
F10 K1 F13 112.9(4) 1_455 2_655
F15 K1 F13 161.1(4) . 2_655
F15 K1 F13 96.4(5) 2 2_655
F12 K1 F13 42.0(4) 2_655 2_655
F12 K1 F13 70.5(4) 1_455 2_655
F17 K1 F13 123.4(4) . 2_655
F17 K1 F13 123.8(5) 2 2_655
F13 K1 F13 81.0(8) 1_455 2_655
F17 P4 F20 108.9(11) . .
F17 P4 F19 100.8(11) . .
F20 P4 F19 92.9(9) . .
F17 P4 F15 92.2(9) . .
F20 P4 F15 155.4(12) . .
F19 P4 F15 95.4(9) . .
F17 P4 F16 85.3(9) . .
F20 P4 F16 89.7(9) . .
F19 P4 F16 172.2(12) . .
F15 P4 F16 79.4(9) . .
F17 P4 F18 163.3(10) . .
F20 P4 F18 78.7(8) . .
F19 P4 F18 93.5(8) . .
F15 P4 F18 77.7(9) . .
F16 P4 F18 79.8(9) . .
F17 P4 K1 54.7(7) . .
F20 P4 K1 132.6(6) . .
F19 P4 K1 131.5(6) . .
F15 P4 K1 51.6(5) . .
F16 P4 K1 48.8(6) . .
F18 P4 K1 109.1(6) . .
N1 Cu1 N9 134.5(3) . .
N1 Cu1 N2 81.4(2) . .
N9 Cu1 N2 121.8(3) . .
N1 Cu1 N11 129.9(3) . .
N9 Cu1 N11 81.7(2) . .
N2 Cu1 N11 110.3(2) . .
N13 Cu2 N4 132.9(3) 2_655 .
N13 Cu2 N3 131.0(2) 2_655 .
N4 Cu2 N3 81.8(3) . .
N13 Cu2 N12 81.8(3) 2_655 2_655
N4 Cu2 N12 122.6(3) . 2_655
N3 Cu2 N12 109.7(3) . 2_655
N14 Cu3 N6 134.2(3) . .
N14 Cu3 N15 81.5(3) . .
N6 Cu3 N15 119.5(3) . .
N14 Cu3 N5 131.8(3) . .
N6 Cu3 N5 81.4(3) . .
N15 Cu3 N5 111.0(2) . .
N17 Cu4 N8 137.3(2) . 2_655
N17 Cu4 N7 116.1(3) . 2_655
N8 Cu4 N7 81.3(3) 2_655 2_655
N17 Cu4 N16 81.4(3) . .
N8 Cu4 N16 131.0(3) 2_655 .
N7 Cu4 N16 110.7(2) 2_655 .
N20 Cu5 N19 180.000(2) . .
C101 Au2 C102 180.000(2) . .
C103 Au3 C104 180.000(2) . .
C1E O1E C4E 105.7(15) . .
O1E C1E C2E 109.6(19) . .
O1E C1E H1E1 109.8 . .
C2E C1E H1E1 109.8 . .
O1E C1E H1E2 109.8 . .
C2E C1E H1E2 109.8 . .
H1E1 C1E H1E2 108.2 . .
C1E C2E H2E1 109.5 . .
C1E C2E H2E2 109.5 . .
H2E1 C2E H2E2 109.5 . .
C1E C2E H2E3 109.5 . .
H2E1 C2E H2E3 109.5 . .
H2E2 C2E H2E3 109.5 . .
C1E C2E H2E4 109.5 . .
H2E1 C2E H2E4 141.1 . .
H2E2 C2E H2E4 56.3 . .
H2E3 C2E H2E4 56.3 . .
C1E C2E H2E5 109.5 . .
H2E1 C2E H2E5 56.3 . .
H2E2 C2E H2E5 141.1 . .
H2E3 C2E H2E5 56.3 . .
H2E4 C2E H2E5 109.5 . .
C1E C2E H2E6 109.5 . .
H2E1 C2E H2E6 56.3 . .
H2E2 C2E H2E6 56.3 . .
H2E3 C2E H2E6 141.1 . .
H2E4 C2E H2E6 109.5 . .
H2E5 C2E H2E6 109.5 . .
O1E C4E C3E 102.2(17) . .
O1E C4E H4E1 111.3 . .
C3E C4E H4E1 111.3 . .
O1E C4E H4E2 111.3 . .
C3E C4E H4E2 111.3 . .
H4E1 C4E H4E2 109.2 . .
C4E C3E H3E1 109.5 . .
C4E C3E H3E2 109.5 . .
H3E1 C3E H3E2 109.5 . .
C4E C3E H3E3 109.5 . .
H3E1 C3E H3E3 109.5 . .
H3E2 C3E H3E3 109.5 . .
C4E C3E H3E4 109.5 . .
H3E1 C3E H3E4 141.1 . .
H3E2 C3E H3E4 56.3 . .
H3E3 C3E H3E4 56.3 . .
C4E C3E H3E5 109.5 . .
H3E1 C3E H3E5 56.3 . .
H3E2 C3E H3E5 141.1 . .
H3E3 C3E H3E5 56.3 . .
H3E4 C3E H3E5 109.5 . .
C4E C3E H3E6 109.5 . .
H3E1 C3E H3E6 56.3 . .
H3E2 C3E H3E6 56.3 . .
H3E3 C3E H3E6 141.1 . .
H3E4 C3E H3E6 109.5 . .
H3E5 C3E H3E6 109.5 . .
C5E O2E C6E 117.1(12) . .
O2E C5E C7E 107.9(10) . .
O2E C5E H5E1 110.1 . .
C7E C5E H5E1 110.1 . .
O2E C5E H5E2 110.1 . .
C7E C5E H5E2 110.1 . .
H5E1 C5E H5E2 108.4 . .
O2E C6E C8E 124(3) . .
O2E C6E H6E1 106.3 . .
C8E C6E H6E1 106.3 . .
O2E C6E H6E2 106.3 . .
C8E C6E H6E2 106.3 . .
H6E1 C6E H6E2 106.4 . .
C5E C7E H7E1 109.5 . .
C5E C7E H7E2 109.5 . .
H7E1 C7E H7E2 109.5 . .
C5E C7E H7E3 109.5 . .
H7E1 C7E H7E3 109.5 . .
H7E2 C7E H7E3 109.5 . .
C5E C7E H7E4 109.5 . .
H7E1 C7E H7E4 141.1 . .
H7E2 C7E H7E4 56.3 . .
H7E3 C7E H7E4 56.3 . .
C5E C7E H7E5 109.5 . .
H7E1 C7E H7E5 56.3 . .
H7E2 C7E H7E5 141.1 . .
H7E3 C7E H7E5 56.3 . .
H7E4 C7E H7E5 109.5 . .
C5E C7E H7E6 109.5 . .
H7E1 C7E H7E6 56.3 . .
H7E2 C7E H7E6 56.3 . .
H7E3 C7E H7E6 141.1 . .
H7E4 C7E H7E6 109.5 . .
H7E5 C7E H7E6 109.5 . .
C6E C8E H8E1 109.5 . .
C6E C8E H8E2 109.5 . .
H8E1 C8E H8E2 109.5 . .
C6E C8E H8E3 109.5 . .
H8E1 C8E H8E3 109.5 . .
H8E2 C8E H8E3 109.5 . .
C6E C8E H8E4 109.5 . .
H8E1 C8E H8E4 141.1 . .
H8E2 C8E H8E4 56.3 . .
H8E3 C8E H8E4 56.3 . .
C6E C8E H8E5 109.5 . .
H8E1 C8E H8E5 56.3 . .
H8E2 C8E H8E5 141.1 . .
H8E3 C8E H8E5 56.3 . .
H8E4 C8E H8E5 109.5 . .
C6E C8E H8E6 109.5 . .
H8E1 C8E H8E6 56.3 . .
H8E2 C8E H8E6 56.3 . .
H8E3 C8E H8E6 141.1 . .
H8E4 C8E H8E6 109.5 . .
H8E5 C8E H8E6 109.5 . .
N1A C1A C2A 155(2) . .
N2A C3A C4A 158(2) . .
C3A C4A H4A1 109.5 . .
C3A C4A H4A2 109.5 . .
H4A1 C4A H4A2 109.5 . .
C3A C4A H4A3 109.5 . .
H4A1 C4A H4A3 109.5 . .
H4A2 C4A H4A3 109.5 . .
N3A C5A C6A 162(3) . .
N4A C7A C8A 157(2) . .

loop_
_geom_bond_atom_site_label_1
_geom_bond_atom_site_label_2
_geom_bond_distance
_geom_bond_site_symmetry_2
C1 N1 1.360(9) .
C1 C5 1.377(10) .
C1 C7 1.436(10) .
C2 N1 1.341(9) .
C2 C3 1.391(12) .
C2 C6 1.514(11) .
C3 C4 1.379(13) .
C3 H3 0.9500 .
C4 C5 1.381(12) .
C4 H4 0.9500 .
C5 H5 0.9500 .
C6 H6A 0.9800 .
C6 H6B 0.9800 .
C6 H6C 0.9800 .
C7 N2 1.301(9) .
C7 H7 0.9500 .
C8 C9 1.373(10) .
C8 N2 1.393(9) .
C8 C13 1.402(10) .
C9 C10 1.401(10) .
C9 H9 0.9500 .
C10 C11 1.377(11) .
C10 N3 1.430(9) .
C11 C12 1.387(11) .
C11 H11 0.9500 .
C12 C13 1.390(10) .
C12 C21 1.502(11) .
C13 H13 0.9500 .
C14 N3 1.273(10) .
C14 C15 1.454(11) .
C14 H14 0.9500 .
C15 N4 1.345(11) .
C15 C19 1.395(13) .
C16 N4 1.335(10) .
C16 C17 1.387(13) .
C16 C20 1.468(14) .
C17 C18 1.380(17) .
C17 H17 0.9500 .
C18 C19 1.402(14) .
C18 H18 0.9500 .
C19 H19 0.9500 .
C20 H20A 0.9800 .
C20 H20B 0.9800 .
C20 H20C 0.9800 .
C21 C22 1.366(11) .
C21 C26 1.429(11) .
C22 C23 1.390(11) .
C22 H22 0.9500 .
C23 C24 1.400(10) .
C23 C27 1.410(11) .
C24 C30 1.419(10) .
C24 C25 1.428(11) .
C25 C26 1.354(12) .
C25 H25 0.9500 .
C26 H26 0.9500 .
C27 C28 1.339(12) .
C27 H27 0.9500 .
C28 C29 1.415(10) .
C28 H28 0.9500 .
C29 C30 1.340(11) .
C29 C31 1.486(10) .
C30 H30 0.9500 .
C31 C36 1.385(10) .
C31 C32 1.418(10) .
C32 C33 1.390(11) .
C32 H32 0.9500 .
C33 C34 1.363(11) .
C33 N5 1.445(9) .
C34 C35 1.411(11) .
C34 H34 0.9500 .
C35 N7 1.393(9) .
C35 C36 1.403(10) .
C36 H36 0.9500 .
C37 N5 1.263(11) .
C37 C38 1.453(13) .
C37 H37 0.9500 .
C38 N6 1.347(14) .
C38 C42 1.388(14) .
C39 N6 1.356(12) .
C39 C40 1.39(2) .
C39 C43 1.44(2) .
C40 C41 1.37(2) .
C40 H40 0.9500 .
C41 C42 1.422(16) .
C41 H41 0.9500 .
C42 H42 0.9500 .
C43 H43A 0.9800 .
C43 H43B 0.9800 .
C43 H43C 0.9800 .
C44 N7 1.278(10) .
C44 C45 1.442(11) .
C44 H44 0.9500 .
C45 N8 1.356(10) .
C45 C49 1.381(11) .
C46 N8 1.333(10) .
C46 C47 1.425(12) .
C46 C50 1.464(12) .
C47 C48 1.348(15) .
C47 H47 0.9500 .
C48 C49 1.396(14) .
C48 H48 0.9500 .
C49 H49 0.9500 .
C50 H50A 0.9800 .
C50 H50B 0.9800 .
C50 H50C 0.9800 .
C51 N9 1.331(10) .
C51 C55 1.371(11) .
C51 C57 1.468(11) .
C52 N9 1.326(11) .
C52 C53 1.385(12) .
C52 C56 1.490(13) .
C53 C54 1.376(13) .
C53 H53 0.9500 .
C54 C55 1.383(13) .
C54 H54 0.9500 .
C55 H55 0.9500 .
C56 H56A 0.9800 .
C56 H56B 0.9800 .
C56 H56C 0.9800 .
C57 N11 1.271(10) .
C57 H57 0.9500 .
C58 C59 1.387(11) .
C58 C63 1.394(10) .
C58 N11 1.416(10) .
C59 C60 1.383(11) .
C59 H59 0.9500 .
C60 C61 1.386(10) .
C60 N12 1.408(9) .
C61 C62 1.387(11) .
C61 H61 0.9500 .
C62 C63 1.387(11) .
C62 C71 1.488(10) .
C63 H63 0.9500 .
C64 N12 1.276(10) .
C64 C65 1.441(11) .
C64 H64 0.9500 .
N13 C66 1.330(11) .
N13 C65 1.349(11) .
N13 Cu2 1.993(6) 2_655
C66 C67 1.384(13) .
C66 C70 1.473(14) .
C67 C68 1.364(15) .
C67 H67 0.9500 .
C68 C69 1.381(13) .
C68 H68 0.9500 .
C69 C65 1.394(12) .
C69 H69 0.9500 .
C70 H70A 0.9800 .
C70 H70B 0.9800 .
C70 H70C 0.9800 .
C71 C72 1.361(12) .
C71 C76 1.425(11) .
C72 C73 1.403(10) .
C72 H72 0.9500 .
C73 C77 1.406(12) .
C73 C74 1.409(11) .
C74 C80 1.398(10) .
C74 C75 1.407(11) .
C75 C76 1.350(11) .
C75 H75 0.9500 .
C76 H76 0.9500 .
C77 C78 1.373(11) .
C77 H77 0.9500 .
C78 C79 1.402(11) .
C78 H78 0.9500 .
C79 C80 1.361(11) .
C79 C81 1.493(10) .
C80 H80 0.9500 .
C81 C82 1.379(11) .
C81 C86 1.402(11) .
C82 C83 1.380(10) .
C82 H82 0.9500 .
C83 C84 1.374(11) .
C83 N15 1.438(10) .
C84 C85 1.397(11) .
C84 H84 0.9500 .
C85 C86 1.385(10) .
C85 N16 1.419(9) .
C86 H86 0.9500 .
C87 N15 1.248(11) .
C87 C88 1.481(12) .
C87 H87 0.9500 .
C88 C92 1.342(15) .
C88 N14 1.379(13) .
C89 N14 1.350(12) .
C89 C90 1.44(2) .
C89 C93 1.473(19) .
C90 C91 1.31(2) .
C90 H90 0.9500 .
C91 C92 1.404(17) .
C91 H91 0.9500 .
C92 H92 0.9500 .
C93 H93A 0.9800 .
C93 H93B 0.9800 .
C93 H93C 0.9800 .
C94 N16 1.282(10) .
C94 C95 1.450(12) .
C94 H94 0.9500 .
C95 N17 1.349(10) .
C95 C99 1.393(11) .
C96 N17 1.348(11) .
C96 C97 1.363(13) .
C96 C100 1.502(13) .
C97 C98 1.391(14) .
C97 H97 0.9500 .
C98 C99 1.380(14) .
C98 H98 0.9500 .
C99 H99 0.9500 .
C100 H10A 0.9800 .
C100 H10B 0.9800 .
C100 H10C 0.9800 .
C101 N18 1.57(2) .
C101 Au2 1.571(18) .
C102 N19 1.25(2) .
C102 Au2 1.94(2) .
C103 Au3 1.455(15) .
C103 N20 1.71(2) .
C104 N21 1.100(19) .
C104 Au3 2.001(17) .
N1 Cu1 1.993(6) .
N2 Cu1 2.037(6) .
N3 Cu2 2.029(6) .
N4 Cu2 2.006(6) .
N5 Cu3 2.056(7) .
N6 Cu3 2.002(8) .
N7 Cu4 2.053(6) 2_655
N8 Cu4 2.012(6) 2_655
N9 Cu1 2.023(7) .
N11 Cu1 2.045(6) .
N12 Cu2 2.044(7) 2_655
N14 Cu3 1.966(9) .
N15 Cu3 2.041(6) .
N16 Cu4 2.056(6) .
N17 Cu4 2.001(7) .
N19 Cu5 1.775(15) .
N20 Cu5 1.769(15) .
F1 P1 1.598(8) .
F2 P1 1.603(8) .
F3 P1 1.601(6) .
F4 P1 1.600(8) .
F5 P2 1.574(7) .
F6 P2 1.599(7) .
F7 P2 1.606(6) .
F8 P2 1.598(5) .
F9 P3 1.584(8) .
F10 P3 1.570(9) .
F10 K1 2.716(8) 1_655
F11 P3 1.526(11) .
F12 P3 1.513(12) .
F12 K1 2.856(15) 1_655
F13 P3 1.492(11) .
F13 K1 3.153(18) 1_655
F14 P3 1.556(13) .
F16 P4 1.667(16) .
F16 K1 2.691(15) .
F19 P4 1.538(15) .
F15 P4 1.551(18) .
F15 K1 2.794(14) .
F20 P4 1.484(16) .
F17 P4 1.381(17) .
F17 K1 2.908(15) .
F18 P4 1.818(19) .
P5 F23 1.5847 .
P5 F25 1.5911 .
P5 F21 1.5934 .
P5 F26 1.5981 .
P5 F22 1.6016 .
P5 F24 1.6101 .
P5A F23A 1.5848 .
P5A F25A 1.5911 .
P5A F21A 1.5933 .
P5A F26A 1.5981 .
P5A F22A 1.6016 .
P5A F24A 1.6101 .
P1 F4 1.600(8) 2
P1 F3 1.601(6) 2
P2 F8 1.598(5) 2
P2 F7 1.606(6) 2
P3 K1 3.526(4) 1_655
K1 F16 2.691(15) 2
K1 F10 2.716(8) 2_655
K1 F10 2.716(8) 1_455
K1 F15 2.794(14) 2
K1 F12 2.856(15) 2_655
K1 F12 2.856(15) 1_455
K1 F17 2.908(15) 2
K1 F13 3.153(18) 1_455
K1 F13 3.153(18) 2_655
Cu2 N13 1.993(6) 2_655
Cu2 N12 2.044(7) 2_655
Cu4 N8 2.012(6) 2_655
Cu4 N7 2.053(6) 2_655
O1E C1E 1.35(3) .
O1E C4E 1.450(10) .
C1E C2E 1.524(10) .
C1E H1E1 0.9900 .
C1E H1E2 0.9900 .
C2E H2E1 0.9800 .
C2E H2E2 0.9800 .
C2E H2E3 0.9800 .
C2E H2E4 0.9800 .
C2E H2E5 0.9800 .
C2E H2E6 0.9800 .
C4E C3E 1.517(10) .
C4E H4E1 0.9900 .
C4E H4E2 0.9900 .
C3E H3E1 0.9800 .
C3E H3E2 0.9800 .
C3E H3E3 0.9800 .
C3E H3E4 0.9800 .
C3E H3E5 0.9800 .
C3E H3E6 0.9800 .
O2E C5E 1.431(10) .
O2E C6E 1.436(10) .
C5E C7E 1.535(10) .
C5E H5E1 0.9900 .
C5E H5E2 0.9900 .
C6E C8E 1.540(10) .
C6E H6E1 0.9900 .
C6E H6E2 0.9900 .
C7E H7E1 0.9800 .
C7E H7E2 0.9800 .
C7E H7E3 0.9800 .
C7E H7E4 0.9800 .
C7E H7E5 0.9800 .
C7E H7E6 0.9800 .
C8E H8E1 0.9800 .
C8E H8E2 0.9800 .
C8E H8E3 0.9800 .
C8E H8E4 0.9800 .
C8E H8E5 0.9800 .
C8E H8E6 0.9800 .
N1A C1A 1.128(9) .
C1A C2A 1.573(9) .
C2A H2A1 0.9800 .
C2A H2A2 0.9800 .
C2A H2A3 0.9800 .
N2A C3A 1.125(9) .
C3A C4A 1.565(9) .
C4A H4A1 0.9800 .
C4A H4A2 0.9800 .
C4A H4A3 0.9800 .
N3A C5A 1.112(9) .
C5A C6A 1.561(9) .
C6A H6A1 0.9800 .
C6A H6A2 0.9800 .
C6A H6A3 0.9800 .
N4A C7A 1.129(9) .
C7A C8A 1.562(9) .
C8A H8A1 0.9800 .
C8A H8A2 0.9800 .
C8A H8A3 0.9800 .

loop_
_geom_torsion_atom_site_label_1
_geom_torsion_atom_site_label_2
_geom_torsion_atom_site_label_3
_geom_torsion_atom_site_label_4
_geom_torsion
_geom_torsion_site_symmetry_1
_geom_torsion_site_symmetry_4
N1 C2 C3 C4 0.3(14) . .
C6 C2 C3 C4 -177.8(10) . .
C2 C3 C4 C5 0.2(15) . .
N1 C1 C5 C4 2.6(13) . .
C7 C1 C5 C4 -177.0(8) . .
C3 C4 C5 C1 -1.6(15) . .
N1 C1 C7 N2 1.7(10) . .
C5 C1 C7 N2 -178.7(7) . .
N2 C8 C9 C10 -177.9(7) . .
C13 C8 C9 C10 0.3(12) . .
C8 C9 C10 C11 -0.6(12) . .
C8 C9 C10 N3 -177.9(7) . .
C9 C10 C11 C12 0.9(12) . .
N3 C10 C11 C12 178.2(7) . .
C10 C11 C12 C13 -0.8(12) . .
C10 C11 C12 C21 179.1(8) . .
C11 C12 C13 C8 0.4(12) . .
C21 C12 C13 C8 -179.5(7) . .
C9 C8 C13 C12 -0.2(12) . .
N2 C8 C13 C12 177.9(7) . .
N3 C14 C15 N4 4.8(12) . .
N3 C14 C15 C19 -177.2(9) . .
N4 C16 C17 C18 3(2) . .
C20 C16 C17 C18 -176.9(15) . .
C16 C17 C18 C19 -5(3) . .
N4 C15 C19 C18 -4.5(17) . .
C14 C15 C19 C18 177.7(12) . .
C17 C18 C19 C15 5(2) . .
C11 C12 C21 C22 -147.8(9) . .
C13 C12 C21 C22 32.1(12) . .
C11 C12 C21 C26 36.7(12) . .
C13 C12 C21 C26 -143.4(8) . .
C26 C21 C22 C23 0.8(14) . .
C12 C21 C22 C23 -174.8(8) . .
C21 C22 C23 C24 -0.3(15) . .
C21 C22 C23 C27 -179.1(9) . .
C22 C23 C24 C30 -179.7(8) . .
C27 C23 C24 C30 -0.8(13) . .
C22 C23 C24 C25 -0.9(13) . .
C27 C23 C24 C25 178.0(9) . .
C23 C24 C25 C26 1.6(13) . .
C30 C24 C25 C26 -179.6(8) . .
C24 C25 C26 C21 -1.1(14) . .
C22 C21 C26 C25 -0.1(13) . .
C12 C21 C26 C25 175.6(8) . .
C22 C23 C27 C28 179.7(10) . .
C24 C23 C27 C28 0.8(15) . .
C23 C27 C28 C29 -0.7(15) . .
C27 C28 C29 C30 0.7(13) . .
C27 C28 C29 C31 -174.0(8) . .
C28 C29 C30 C24 -0.7(12) . .
C31 C29 C30 C24 174.0(7) . .
C23 C24 C30 C29 0.8(12) . .
C25 C24 C30 C29 -178.0(8) . .
C30 C29 C31 C36 -28.5(11) . .
C28 C29 C31 C36 146.2(8) . .
C30 C29 C31 C32 151.1(8) . .
C28 C29 C31 C32 -34.2(11) . .
C36 C31 C32 C33 -1.5(11) . .
C29 C31 C32 C33 178.9(7) . .
C31 C32 C33 C34 1.3(12) . .
C31 C32 C33 N5 178.7(7) . .
C32 C33 C34 C35 -1.3(12) . .
N5 C33 C34 C35 -178.6(7) . .
C33 C34 C35 N7 -175.3(7) . .
C33 C34 C35 C36 1.5(11) . .
C32 C31 C36 C35 1.7(11) . .
C29 C31 C36 C35 -178.7(7) . .
N7 C35 C36 C31 175.1(7) . .
C34 C35 C36 C31 -1.7(11) . .
N5 C37 C38 N6 -3.3(11) . .
N5 C37 C38 C42 173.9(8) . .
N6 C39 C40 C41 5(2) . .
C43 C39 C40 C41 -178.8(14) . .
C39 C40 C41 C42 -2(2) . .
N6 C38 C42 C41 3.5(14) . .
C37 C38 C42 C41 -173.5(9) . .
C40 C41 C42 C38 -2.0(17) . .
N7 C44 C45 N8 0.0(12) . .
N7 C44 C45 C49 176.3(8) . .
N8 C46 C47 C48 0.8(13) . .
C50 C46 C47 C48 179.9(9) . .
C46 C47 C48 C49 -0.6(14) . .
N8 C45 C49 C48 -0.8(13) . .
C44 C45 C49 C48 -176.9(8) . .
C47 C48 C49 C45 0.5(14) . .
N9 C52 C53 C54 1.5(19) . .
C56 C52 C53 C54 -179.2(12) . .
C52 C53 C54 C55 -1(2) . .
N9 C51 C55 C54 -0.6(15) . .
C57 C51 C55 C54 178.0(10) . .
C53 C54 C55 C51 0.4(18) . .
N9 C51 C57 N11 1.0(12) . .
C55 C51 C57 N11 -177.8(9) . .
C63 C58 C59 C60 -0.8(12) . .
N11 C58 C59 C60 -178.3(7) . .
C58 C59 C60 C61 -1.7(12) . .
C58 C59 C60 N12 -177.2(7) . .
C59 C60 C61 C62 2.9(12) . .
N12 C60 C61 C62 178.1(7) . .
C60 C61 C62 C63 -1.6(12) . .
C60 C61 C62 C71 177.8(7) . .
C61 C62 C63 C58 -0.9(12) . .
C71 C62 C63 C58 179.8(7) . .
C59 C58 C63 C62 2.1(12) . .
N11 C58 C63 C62 179.6(7) . .
C65 N13 C66 C67 -0.3(12) . .
Cu2 N13 C66 C67 -177.9(7) 2_655 .
C65 N13 C66 C70 -178.5(8) . .
Cu2 N13 C66 C70 4.0(11) 2_655 .
N13 C66 C67 C68 2.9(15) . .
C70 C66 C67 C68 -179.1(10) . .
C66 C67 C68 C69 -3.8(15) . .
C67 C68 C69 C65 2.1(14) . .
C63 C62 C71 C72 -148.4(9) . .
C61 C62 C71 C72 32.3(12) . .
C63 C62 C71 C76 34.2(12) . .
C61 C62 C71 C76 -145.2(8) . .
C76 C71 C72 C73 0.8(14) . .
C62 C71 C72 C73 -176.7(8) . .
C71 C72 C73 C77 -179.2(9) . .
C71 C72 C73 C74 0.2(14) . .
C72 C73 C74 C80 179.2(8) . .
C77 C73 C74 C80 -1.4(12) . .
C72 C73 C74 C75 -0.9(12) . .
C77 C73 C74 C75 178.6(8) . .
C80 C74 C75 C76 -179.6(8) . .
C73 C74 C75 C76 0.5(13) . .
C74 C75 C76 C71 0.6(14) . .
C72 C71 C76 C75 -1.2(13) . .
C62 C71 C76 C75 176.3(8) . .
C72 C73 C77 C78 -178.3(10) . .
C74 C73 C77 C78 2.3(14) . .
C73 C77 C78 C79 -3.6(15) . .
C77 C78 C79 C80 4.0(13) . .
C77 C78 C79 C81 -173.8(8) . .
C78 C79 C80 C74 -3.1(11) . .
C81 C79 C80 C74 174.6(7) . .
C75 C74 C80 C79 -178.1(8) . .
C73 C74 C80 C79 1.8(12) . .
C80 C79 C81 C82 -29.7(10) . .
C78 C79 C81 C82 148.1(8) . .
C80 C79 C81 C86 149.6(7) . .
C78 C79 C81 C86 -32.6(10) . .
C86 C81 C82 C83 3.4(10) . .
C79 C81 C82 C83 -177.3(6) . .
C81 C82 C83 C84 -2.3(11) . .
C81 C82 C83 N15 175.5(6) . .
C82 C83 C84 C85 0.4(11) . .
N15 C83 C84 C85 -177.4(6) . .
C83 C84 C85 C86 0.3(11) . .
C83 C84 C85 N16 -176.8(7) . .
C84 C85 C86 C81 0.9(11) . .
N16 C85 C86 C81 178.1(6) . .
C82 C81 C86 C85 -2.7(10) . .
C79 C81 C86 C85 178.0(6) . .
N15 C87 C88 C92 -179.2(8) . .
N15 C87 C88 N14 0.2(11) . .
N14 C89 C90 C91 2.5(16) . .
C93 C89 C90 C91 179.9(11) . .
C89 C90 C91 C92 -2.2(19) . .
N14 C88 C92 C91 0.3(15) . .
C87 C88 C92 C91 179.5(9) . .
C90 C91 C92 C88 0.9(17) . .
N16 C94 C95 N17 -3.6(12) . .
N16 C94 C95 C99 174.7(9) . .
N17 C96 C97 C98 0.6(18) . .
C100 C96 C97 C98 178.2(11) . .
C96 C97 C98 C99 -0.5(19) . .
C97 C98 C99 C95 -0.9(17) . .
N17 C95 C99 C98 2.3(16) . .
C94 C95 C99 C98 -175.9(10) . .
C3 C2 N1 C1 0.7(12) . .
C6 C2 N1 C1 178.8(8) . .
C3 C2 N1 Cu1 -177.8(6) . .
C6 C2 N1 Cu1 0.2(11) . .
C5 C1 N1 C2 -2.1(11) . .
C7 C1 N1 C2 177.4(7) . .
C5 C1 N1 Cu1 176.6(6) . .
C7 C1 N1 Cu1 -3.8(8) . .
C1 C7 N2 C8 -174.2(7) . .
C1 C7 N2 Cu1 1.3(9) . .
C9 C8 N2 C7 -148.3(7) . .
C13 C8 N2 C7 33.5(11) . .
C9 C8 N2 Cu1 36.8(9) . .
C13 C8 N2 Cu1 -141.4(6) . .
C15 C14 N3 C10 175.2(7) . .
C15 C14 N3 Cu2 -8.5(10) . .
C11 C10 N3 C14 145.6(8) . .
C9 C10 N3 C14 -37.1(11) . .
C11 C10 N3 Cu2 -29.9(10) . .
C9 C10 N3 Cu2 147.4(6) . .
C17 C16 N4 C15 -2.2(16) . .
C20 C16 N4 C15 178.2(10) . .
C17 C16 N4 Cu2 176.7(10) . .
C20 C16 N4 Cu2 -2.9(15) . .
C19 C15 N4 C16 2.9(15) . .
C14 C15 N4 C16 -179.2(9) . .
C19 C15 N4 Cu2 -176.2(9) . .
C14 C15 N4 Cu2 1.7(10) . .
C38 C37 N5 C33 -177.6(7) . .
C38 C37 N5 Cu3 2.6(9) . .
C34 C33 N5 C37 -35.1(11) . .
C32 C33 N5 C37 147.5(7) . .
C34 C33 N5 Cu3 144.7(6) . .
C32 C33 N5 Cu3 -32.7(9) . .
C42 C38 N6 C39 -0.7(14) . .
C37 C38 N6 C39 176.5(9) . .
C42 C38 N6 Cu3 -175.0(7) . .
C37 C38 N6 Cu3 2.2(9) . .
C40 C39 N6 C38 -3.6(16) . .
C43 C39 N6 C38 -179.9(11) . .
C40 C39 N6 Cu3 169.7(9) . .
C43 C39 N6 Cu3 -6.7(17) . .
C45 C44 N7 C35 -169.2(7) . .
C45 C44 N7 Cu4 1.7(10) . 2_655
C36 C35 N7 C44 35.3(11) . .
C34 C35 N7 C44 -147.9(8) . .
C36 C35 N7 Cu4 -134.3(6) . 2_655
C34 C35 N7 Cu4 42.4(10) . 2_655
C47 C46 N8 C45 -1.1(11) . .
C50 C46 N8 C45 179.8(7) . .
C47 C46 N8 Cu4 177.9(6) . 2_655
C50 C46 N8 Cu4 -1.2(11) . 2_655
C49 C45 N8 C46 1.2(12) . .
C44 C45 N8 C46 177.5(7) . .
C49 C45 N8 Cu4 -178.0(7) . 2_655
C44 C45 N8 Cu4 -1.7(9) . 2_655
C53 C52 N9 C51 -1.8(15) . .
C56 C52 N9 C51 178.9(9) . .
C53 C52 N9 Cu1 179.0(9) . .
C56 C52 N9 Cu1 -0.4(15) . .
C55 C51 N9 C52 1.4(14) . .
C57 C51 N9 C52 -177.4(8) . .
C55 C51 N9 Cu1 -179.3(7) . .
C57 C51 N9 Cu1 2.0(9) . .
C51 C57 N11 C58 178.6(7) . .
C51 C57 N11 Cu1 -3.3(10) . .
C59 C58 N11 C57 -34.1(12) . .
C63 C58 N11 C57 148.3(8) . .
C59 C58 N11 Cu1 148.1(6) . .
C63 C58 N11 Cu1 -29.5(10) . .
C65 C64 N12 C60 -173.5(7) . .
C65 C64 N12 Cu2 -0.8(9) . 2_655
C59 C60 N12 C64 -149.1(8) . .
C61 C60 N12 C64 35.5(11) . .
C59 C60 N12 Cu2 39.2(9) . 2_655
C61 C60 N12 Cu2 -136.2(7) . 2_655
C66 N13 C65 C69 -1.3(11) . .
Cu2 N13 C65 C69 176.6(6) 2_655 .
C66 N13 C65 C64 179.1(7) . .
Cu2 N13 C65 C64 -2.9(8) 2_655 .
C68 C69 C65 N13 0.5(12) . .
C68 C69 C65 C64 180.0(8) . .
N12 C64 C65 N13 2.6(11) . .
N12 C64 C65 C69 -177.0(8) . .
C90 C89 N14 C88 -1.3(12) . .
C93 C89 N14 C88 -178.9(8) . .
C90 C89 N14 Cu3 177.3(7) . .
C93 C89 N14 Cu3 -0.3(12) . .
C92 C88 N14 C89 0.0(13) . .
C87 C88 N14 C89 -179.3(7) . .
C92 C88 N14 Cu3 -178.8(8) . .
C87 C88 N14 Cu3 1.9(9) . .
C88 C87 N15 C83 -172.9(7) . .
C88 C87 N15 Cu3 -2.0(9) . .
C84 C83 N15 C87 -151.9(7) . .
C82 C83 N15 C87 30.3(11) . .
C84 C83 N15 Cu3 38.4(9) . .
C82 C83 N15 Cu3 -139.5(6) . .
C95 C94 N16 C85 -177.7(7) . .
C95 C94 N16 Cu4 -0.3(10) . .
C86 C85 N16 C94 146.4(8) . .
C84 C85 N16 C94 -36.4(11) . .
C86 C85 N16 Cu4 -30.5(10) . .
C84 C85 N16 Cu4 146.7(6) . .
C97 C96 N17 C95 0.7(14) . .
C100 C96 N17 C95 -177.0(8) . .
C97 C96 N17 Cu4 169.5(8) . .
C100 C96 N17 Cu4 -8.2(13) . .
C99 C95 N17 C96 -2.2(14) . .
C94 C95 N17 C96 176.1(8) . .
C99 C95 N17 Cu4 -172.7(8) . .
C94 C95 N17 Cu4 5.6(10) . .
Au2 C102 N19 Cu5 0(100) . .
Au3 C103 N20 Cu5 0(100) . .
K1 F13 P3 F12 44.7(6) 1_655 .
K1 F13 P3 F11 -131.1(6) 1_655 .
K1 F13 P3 F14 41(5) 1_655 .
K1 F13 P3 F10 -43.1(5) 1_655 .
K1 F13 P3 F9 137.9(6) 1_655 .
K1 F12 P3 F13 -52.8(7) 1_655 .
K1 F12 P3 F11 115.3(18) 1_655 .
K1 F12 P3 F14 126.6(7) 1_655 .
K1 F12 P3 F10 33.5(7) 1_655 .
K1 F12 P3 F9 -142.2(6) 1_655 .
K1 F10 P3 F13 56.3(11) 1_655 .
K1 F10 P3 F12 -36.4(8) 1_655 .
K1 F10 P3 F11 163.6(8) 1_655 .
K1 F10 P3 F14 -115.3(9) 1_655 .
K1 F10 P3 F9 69(7) 1_655 .
P4 F16 K1 F16 0.1(7) . 2
P4 F16 K1 F10 103.0(8) . 2_655
P4 F16 K1 F10 -104.3(9) . 1_455
P4 F16 K1 F15 -35.4(8) . .
P4 F16 K1 F15 26.9(11) . 2
P4 F16 K1 F12 143.2(9) . 2_655
P4 F16 K1 F12 -136.5(8) . 1_455
P4 F16 K1 F17 29.6(7) . .
P4 F16 K1 F17 -21.9(11) . 2
P4 F16 K1 F13 -144.7(9) . 1_455
P4 F16 K1 F13 140.4(8) . 2_655
P4 F15 K1 F16 38.3(8) . .
P4 F15 K1 F16 -127.2(8) . 2
P4 F15 K1 F10 -17.1(11) . 2_655
P4 F15 K1 F10 143.0(9) . 1_455
P4 F15 K1 F15 -89.2(9) . 2
P4 F15 K1 F12 36.7(10) . 2_655
P4 F15 K1 F12 145.1(8) . 1_455
P4 F15 K1 F17 -26.1(7) . .
P4 F15 K1 F17 -129.1(9) . 2
P4 F15 K1 F13 107.9(8) . 1_455
P4 F15 K1 F13 27(2) . 2_655
P4 F17 K1 F16 -36.4(8) . .
P4 F17 K1 F16 131.4(8) . 2
P4 F17 K1 F10 -143.1(8) . 2_655
P4 F17 K1 F10 17.8(10) . 1_455
P4 F17 K1 F15 29.6(7) . .
P4 F17 K1 F15 141.1(9) . 2
P4 F17 K1 F12 -99.3(8) . 2_655
P4 F17 K1 F12 4(2) . 1_455
P4 F17 K1 F17 98.8(9) . 2
P4 F17 K1 F13 -29.7(10) . 1_455
P4 F17 K1 F13 -132.3(8) . 2_655
K1 F17 P4 F20 129.3(8) . .
K1 F17 P4 F19 -133.8(8) . .
K1 F17 P4 F15 -37.9(8) . .
K1 F17 P4 F16 41.3(8) . .
K1 F17 P4 F18 14(4) . .
K1 F15 P4 F17 39.7(9) . .
K1 F15 P4 F20 -110.0(18) . .
K1 F15 P4 F19 140.8(8) . .
K1 F15 P4 F16 -45.0(8) . .
K1 F15 P4 F18 -126.8(8) . .
K1 F16 P4 F17 -45.7(9) . .
K1 F16 P4 F20 -154.7(9) . .
K1 F16 P4 F19 96(6) . .
K1 F16 P4 F15 47.5(8) . .
K1 F16 P4 F18 126.7(8) . .
F16 K1 P4 F17 119.1(12) . .
F16 K1 P4 F17 -60.8(10) 2 .
F10 K1 P4 F17 37.6(9) 2_655 .
F10 K1 P4 F17 -164.2(9) 1_455 .
F15 K1 P4 F17 -128.5(12) . .
F15 K1 P4 F17 -37.0(9) 2 .
F12 K1 P4 F17 83.2(9) 2_655 .
F12 K1 P4 F17 -177.9(10) 1_455 .
F17 K1 P4 F17 -80.5(10) 2 .
F13 K1 P4 F17 154.9(9) 1_455 .
F13 K1 P4 F17 63.8(10) 2_655 .
F16 K1 P4 F20 35.5(13) . .
F16 K1 P4 F20 -144.4(12) 2 .
F10 K1 P4 F20 -46.0(12) 2_655 .
F10 K1 P4 F20 112.3(12) 1_455 .
F15 K1 P4 F20 147.9(16) . .
F15 K1 P4 F20 -120.6(13) 2 .
F12 K1 P4 F20 -0.4(13) 2_655 .
F12 K1 P4 F20 98.5(13) 1_455 .
F17 K1 P4 F20 -83.6(15) . .
F17 K1 P4 F20 -164.1(13) 2 .
F13 K1 P4 F20 71.4(12) 1_455 .
F13 K1 P4 F20 -19.8(15) 2_655 .
F16 K1 P4 F19 -169.7(16) . .
F16 K1 P4 F19 10.4(13) 2 .
F10 K1 P4 F19 108.8(11) 2_655 .
F10 K1 P4 F19 -92.9(12) 1_455 .
F15 K1 P4 F19 -57.2(13) . .
F15 K1 P4 F19 34.3(12) 2 .
F12 K1 P4 F19 154.5(11) 2_655 .
F12 K1 P4 F19 -106.6(13) 1_455 .
F17 K1 P4 F19 71.3(14) . .
F17 K1 P4 F19 -9.2(12) 2 .
F13 K1 P4 F19 -133.8(11) 1_455 .
F13 K1 P4 F19 135.0(12) 2_655 .
F16 K1 P4 F15 -112.4(13) . .
F16 K1 P4 F15 67.6(10) 2 .
F10 K1 P4 F15 166.1(9) 2_655 .
F10 K1 P4 F15 -35.7(9) 1_455 .
F15 K1 P4 F15 91.5(11) 2 .
F12 K1 P4 F15 -148.3(9) 2_655 .
F12 K1 P4 F15 -49.4(10) 1_455 .
F17 K1 P4 F15 128.5(12) . .
F17 K1 P4 F15 48.0(9) 2 .
F13 K1 P4 F15 -76.6(9) 1_455 .
F13 K1 P4 F15 -167.8(10) 2_655 .
F16 K1 P4 F16 -179.9(4) 2 .
F10 K1 P4 F16 -81.5(9) 2_655 .
F10 K1 P4 F16 76.8(9) 1_455 .
F15 K1 P4 F16 112.4(13) . .
F15 K1 P4 F16 -156.1(10) 2 .
F12 K1 P4 F16 -35.9(9) 2_655 .
F12 K1 P4 F16 63.0(10) 1_455 .
F17 K1 P4 F16 -119.1(12) . .
F17 K1 P4 F16 160.4(9) 2 .
F13 K1 P4 F16 35.9(9) 1_455 .
F13 K1 P4 F16 -55.3(11) 2_655 .
F16 K1 P4 F18 -56.6(10) . .
F16 K1 P4 F18 123.5(8) 2 .
F10 K1 P4 F18 -138.1(6) 2_655 .
F10 K1 P4 F18 20.2(6) 1_455 .
F15 K1 P4 F18 55.8(10) . .
F15 K1 P4 F18 147.3(7) 2 .
F12 K1 P4 F18 -92.5(6) 2_655 .
F12 K1 P4 F18 6.4(8) 1_455 .
F17 K1 P4 F18 -175.7(11) . .
F17 K1 P4 F18 103.8(7) 2 .
F13 K1 P4 F18 -20.7(6) 1_455 .
F13 K1 P4 F18 -111.9(8) 2_655 .
C2 N1 Cu1 N9 55.3(8) . .
C1 N1 Cu1 N9 -123.3(5) . .
C2 N1 Cu1 N2 -177.9(7) . .
C1 N1 Cu1 N2 3.5(5) . .
C2 N1 Cu1 N11 -68.6(7) . .
C1 N1 Cu1 N11 112.8(5) . .
C52 N9 Cu1 N1 36.6(10) . .
C51 N9 Cu1 N1 -142.7(5) . .
C52 N9 Cu1 N2 -74.7(9) . .
C51 N9 Cu1 N2 106.0(6) . .
C52 N9 Cu1 N11 176.5(9) . .
C51 N9 Cu1 N11 -2.8(6) . .
C7 N2 Cu1 N1 -2.6(5) . .
C8 N2 Cu1 N1 172.7(6) . .
C7 N2 Cu1 N9 135.2(5) . .
C8 N2 Cu1 N9 -49.5(7) . .
C7 N2 Cu1 N11 -132.0(5) . .
C8 N2 Cu1 N11 43.3(6) . .
C57 N11 Cu1 N1 146.6(6) . .
C58 N11 Cu1 N1 -35.5(8) . .
C57 N11 Cu1 N9 3.3(6) . .
C58 N11 Cu1 N9 -178.7(7) . .
C57 N11 Cu1 N2 -117.6(6) . .
C58 N11 Cu1 N2 60.3(7) . .
C16 N4 Cu2 N13 35.9(10) . 2_655
C15 N4 Cu2 N13 -145.1(6) . 2_655
C16 N4 Cu2 N3 176.3(9) . .
C15 N4 Cu2 N3 -4.7(6) . .
C16 N4 Cu2 N12 -75.5(9) . 2_655
C15 N4 Cu2 N12 103.5(6) . 2_655
C14 N3 Cu2 N13 149.1(6) . 2_655
C10 N3 Cu2 N13 -35.1(8) . 2_655
C14 N3 Cu2 N4 7.3(6) . .
C10 N3 Cu2 N4 -176.9(7) . .
C14 N3 Cu2 N12 -114.5(6) . 2_655
C10 N3 Cu2 N12 61.3(7) . 2_655
C89 N14 Cu3 N6 55.8(9) . .
C88 N14 Cu3 N6 -125.6(6) . .
C89 N14 Cu3 N15 179.1(8) . .
C88 N14 Cu3 N15 -2.3(6) . .
C89 N14 Cu3 N5 -70.3(8) . .
C88 N14 Cu3 N5 108.4(6) . .
C38 N6 Cu3 N14 -143.1(6) . .
C39 N6 Cu3 N14 43.2(11) . .
C38 N6 Cu3 N15 108.6(6) . .
C39 N6 Cu3 N15 -65.0(10) . .
C38 N6 Cu3 N5 -0.7(6) . .
C39 N6 Cu3 N5 -174.3(10) . .
C87 N15 Cu3 N14 2.3(6) . .
C83 N15 Cu3 N14 173.0(6) . .
C87 N15 Cu3 N6 138.9(6) . .
C83 N15 Cu3 N6 -50.5(7) . .
C87 N15 Cu3 N5 -129.3(6) . .
C83 N15 Cu3 N5 41.4(6) . .
C37 N5 Cu3 N14 143.0(6) . .
C33 N5 Cu3 N14 -36.8(7) . .
C37 N5 Cu3 N6 -1.1(6) . .
C33 N5 Cu3 N6 179.1(6) . .
C37 N5 Cu3 N15 -119.4(5) . .
C33 N5 Cu3 N15 60.8(6) . .
C96 N17 Cu4 N8 41.6(10) . 2_655
C95 N17 Cu4 N8 -149.1(6) . 2_655
C96 N17 Cu4 N7 -64.8(8) . 2_655
C95 N17 Cu4 N7 104.6(6) . 2_655
C96 N17 Cu4 N16 -173.7(8) . .
C95 N17 Cu4 N16 -4.4(6) . .
C94 N16 Cu4 N17 2.6(6) . .
C85 N16 Cu4 N17 179.7(7) . .
C94 N16 Cu4 N8 151.2(6) . 2_655
C85 N16 Cu4 N8 -31.7(8) . 2_655
C94 N16 Cu4 N7 -112.2(6) . 2_655
C85 N16 Cu4 N7 64.9(7) . 2_655
C103 N20 Cu5 N19 0(31) . .
C102 N19 Cu5 N20 0(31) . .
N18 C101 Au2 C102 0(9) . .
N19 C102 Au2 C101 0(9) . .
N20 C103 Au3 C104 0(9) . .
N21 C104 Au3 C103 0(9) . .
C4E O1E C1E C2E -179(2) . .
C1E O1E C4E C3E -170(2) . .
C6E O2E C5E C7E -157(4) . .
C5E O2E C6E C8E 48(6) . .
